data_1515870
loop_
_publ_author_name
'Woodmansee, David H.'
'M\"uller, Marc-Andr\'e'
'Neuburger, Marcus'
'Pfaltz, Andreas'

_publ_section_title
;
 Chiral pyridyl phosphinites with large aryl substituents as efficient
 ligands for the asymmetric iridium-catalyzed hydrogenation of difficult
 substrates
;
_journal_issue 1
_journal_name_full 'Chemical Science'
_journal_page_first 72
_journal_paper_doi 10.1039/c0sc00223b
_journal_volume 1
_journal_year 2010
_chemical_absolute_configuration ad
_chemical_formula_moiety 'C45 H44 Ir N O P, C32 H12 B F24'
_chemical_formula_sum 'C77 H56 B F24 Ir N O P'
_chemical_formula_weight 1701.25
_space_group_IT_number 1
_symmetry_cell_setting triclinic
_symmetry_space_group_name_Hall 'P 1'
_symmetry_space_group_name_H-M 'P 1'
_atom_sites_solution_hydrogens geom
_atom_sites_solution_primary direct
_cell_angle_alpha 96.898(2)
_cell_angle_beta 99.557(2)
_cell_angle_gamma 95.874(2)
_cell_formula_units_Z 2
_cell_length_a 12.8218(4)
_cell_length_b 14.8360(5)
_cell_length_c 18.8757(6)
_cell_measurement_reflns_used 9636
_cell_measurement_temperature 123
_cell_measurement_theta_max 32
_cell_measurement_theta_min 3
_cell_volume 3487.6(2)
_computing_cell_refinement 'Apex2 (Bruker AXS, 2006)'
_computing_data_collection 'Apex2 (Bruker AXS, 2006)'
_computing_data_reduction 'Apex2 (Bruker AXS, 2006)'
_computing_molecular_graphics 'CAMERON (Watkin et al., 1996)'
_computing_publication_material 'CRYSTALS (Betteridge et al., 2003)'
_computing_structure_refinement 'CRYSTALS (Betteridge et al., 2003)'
_computing_structure_solution 'SIR92 (Altomare et al., 1994)'
_diffrn_ambient_temperature 123
_diffrn_measured_fraction_theta_full 0.995
_diffrn_measured_fraction_theta_max 0.995
_diffrn_measurement_device 'Bruker Kappa Apex2'
_diffrn_measurement_device_type Area
_diffrn_measurement_method '\f & \w scans'
_diffrn_radiation_monochromator graphite
_diffrn_radiation_type 'Mo K\a'
_diffrn_radiation_wavelength 0.71073
_diffrn_reflns_av_R_equivalents 0.028
_diffrn_reflns_limit_h_max 19
_diffrn_reflns_limit_h_min -19
_diffrn_reflns_limit_k_max 22
_diffrn_reflns_limit_k_min -22
_diffrn_reflns_limit_l_max 28
_diffrn_reflns_limit_l_min -28
_diffrn_reflns_number 116236
_diffrn_reflns_theta_full 32.031
_diffrn_reflns_theta_max 32.031
_diffrn_reflns_theta_min 1.623
_diffrn_standards_number 0
_exptl_absorpt_coefficient_mu 2.049
_exptl_absorpt_correction_T_max 0.81
_exptl_absorpt_correction_T_min 0.77
_exptl_absorpt_correction_type multi-scan
_exptl_absorpt_process_details 'DENZO/SCALEPACK (Otwinowski & Minor, 1997)'
_exptl_crystal_density_diffrn 1.620
_exptl_crystal_density_method 'not measured'
_exptl_crystal_description block
_exptl_crystal_F_000 1692
_exptl_crystal_size_max 0.19
_exptl_crystal_size_mid 0.13
_exptl_crystal_size_min 0.10
_refine_diff_density_max 2.33
_refine_diff_density_min -2.83
_refine_ls_abs_structure_details 'Flack (1983), 23441 Friedel-pairs'
_refine_ls_abs_structure_Flack .0012(19)
_refine_ls_extinction_method None
_refine_ls_goodness_of_fit_ref 0.9675
_refine_ls_hydrogen_treatment constr
_refine_ls_matrix_type full
_refine_ls_number_parameters 1964
_refine_ls_number_reflns 40264
_refine_ls_number_restraints 99
_refine_ls_R_factor_all 0.0334
_refine_ls_R_factor_gt 0.0273
_refine_ls_shift/su_max 0.005507
_refine_ls_structure_factor_coef F
_refine_ls_weighting_details
;
Method= Modified Sheldrick
w=1/[\s^2^(F^2^) + ( 0.01P)^2^ + 0.00P]
,where P=(max(Fo^2^,0) + 2Fc^2^)/3
;
_refine_ls_weighting_scheme calc
_refine_ls_wR_factor_all 0.0445
_refine_ls_wR_factor_gt 0.0307
_refine_ls_wR_factor_ref 0.0304
_reflns_limit_h_max 19
_reflns_limit_h_min -19
_reflns_limit_k_max 22
_reflns_limit_k_min -22
_reflns_limit_l_max 28
_reflns_limit_l_min -28
_reflns_number_gt 41452
_reflns_number_total 47604
_reflns_threshold_expression I>2.0\s(I)
_oxford_diffrn_Wilson_B_factor 1.29
_oxford_diffrn_Wilson_scale 178.67
_oxford_refine_ls_r_factor_ref 0.0265
_oxford_refine_ls_scale 0.07777(2)
_oxford_reflns_number_all 47522
_oxford_reflns_threshold_expression_ref I>3.0\s(I)
_cod_data_source_file c0sc00223b.txt
_cod_data_source_block 9a
_cod_depositor_comments
;
The following automatic conversions were performed:

'_symmetry_cell_setting' value 'Triclinic' changed to 'triclinic'
according to
/usr/data/users/saulius/automatic-downloads/retrospective/RSC/lib/dictionaries/cif_core.dic
dictionary named 'cif_core.dic' version 2.4.2 from 2011-04-26.

Automatic conversion script
Id: cif_fix_values 2281 2013-09-26 08:29:07Z andrius 
;
_cod_original_formula_sum 'C77 H56 B1 F24 Ir1 N1 O1 P1'
_cod_database_code 1515870

loop_
_symmetry_equiv_pos_as_xyz
x,y,z

loop_
_atom_site_label
_atom_site_type_symbol
_atom_site_fract_x
_atom_site_fract_y
_atom_site_fract_z
_atom_site_U_iso_or_equiv
_atom_site_occupancy
_atom_site_adp_type
_atom_site_refinement_flags_posn
_atom_site_refinement_flags_adp
Ir1 Ir 0.32551(2) 0.34840(2) 0.317567(15) 0.0167 1.0000 Uani . .
P1 P 0.22960(6) 0.46874(6) 0.32999(4) 0.0190 1.0000 Uani . .
O1 O 0.31252(15) 0.55912(13) 0.36400(11) 0.0252 1.0000 Uani . .
N1 N 0.40541(16) 0.39978(14) 0.43216(11) 0.0170 1.0000 Uani . .
C1 C 0.4231(2) 0.54727(17) 0.38814(15) 0.0207 1.0000 Uani . .
C2 C 0.4839(2) 0.64235(18) 0.40817(17) 0.0270 1.0000 Uani . .
C3 C 0.4537(2) 0.6905(2) 0.47582(17) 0.0295 1.0000 Uani . .
C4 C 0.4848(2) 0.63911(19) 0.53993(17) 0.0308 1.0000 Uani . .
C5 C 0.4564(2) 0.53636(19) 0.52171(15) 0.0231 1.0000 Uani . .
C6 C 0.42998(19) 0.49199(17) 0.45024(14) 0.0176 1.0000 Uani . .
C7 C 0.4577(2) 0.4822(2) 0.57673(15) 0.0278 1.0000 Uani . .
C8 C 0.4368(2) 0.3889(2) 0.55961(15) 0.0267 1.0000 Uani . .
C9 C 0.4132(3) 0.3480(2) 0.48681(17) 0.0198 1.0000 Uani . .
C10 C 0.4006(3) 0.24789(19) 0.47302(15) 0.0291 1.0000 Uani . .
C11 C 0.4905(3) 0.2041(2) 0.46928(17) 0.0387 1.0000 Uani . .
C12 C 0.5938(3) 0.2536(3) 0.47446(18) 0.0491 1.0000 Uani . .
C13 C 0.6795(4) 0.2047(4) 0.4694(2) 0.0651 1.0000 Uani . .
C14 C 0.6608(3) 0.1031(3) 0.4592(2) 0.0479 1.0000 Uani . .
C15 C 0.5653(4) 0.0601(3) 0.4561(2) 0.0590 1.0000 Uani . .
C16 C 0.4762(4) 0.1025(3) 0.45933(19) 0.0505 1.0000 Uani . .
C17 C 0.3724(3) 0.0600(3) 0.45463(18) 0.0427 1.0000 Uani . .
C18 C 0.2842(3) 0.1021(2) 0.45884(19) 0.0418 1.0000 Uani . .
C19 C 0.1795(3) 0.0517(3) 0.4575(2) 0.0469 1.0000 Uani . .
C20 C 0.0973(4) 0.0996(3) 0.4654(2) 0.0561 1.0000 Uani . .
C21 C 0.1096(3) 0.1958(3) 0.4792(2) 0.0485 1.0000 Uani . .
C22 C 0.2065(3) 0.2444(2) 0.48084(18) 0.0357 1.0000 Uani . .
C23 C 0.2964(3) 0.1990(2) 0.47141(16) 0.0368 1.0000 Uani . .
C24 C 0.1546(2) 0.51046(18) 0.25247(14) 0.0209 1.0000 Uani . .
C25 C 0.0435(2) 0.4968(2) 0.24137(17) 0.0285 1.0000 Uani . .
C26 C -0.0180(2) 0.5297(2) 0.18437(16) 0.0318 1.0000 Uani . .
C27 C 0.0313(3) 0.5774(2) 0.13846(16) 0.0312 1.0000 Uani . .
C28 C 0.1418(3) 0.5923(2) 0.14967(16) 0.0303 1.0000 Uani . .
C29 C 0.2056(2) 0.55909(18) 0.20561(15) 0.0235 1.0000 Uani . .
C30 C 0.3253(2) 0.5812(2) 0.21307(17) 0.0309 1.0000 Uani . .
C31 C 0.1392(3) 0.4692(3) 0.39433(16) 0.0309 1.0000 Uani . .
C32 C 0.1505(3) 0.5505(3) 0.4455(2) 0.0367 1.0000 Uani . .
C33 C 0.0862(3) 0.5568(3) 0.4974(2) 0.0426 1.0000 Uani . .
C34 C 0.0105(3) 0.4827(3) 0.4968(2) 0.0410 1.0000 Uani . .
C35 C -0.0030(3) 0.4066(3) 0.4490(2) 0.0456 1.0000 Uani . .
C36 C 0.0608(3) 0.3981(3) 0.39421(18) 0.0376 1.0000 Uani . .
C37 C 0.0415(3) 0.3131(3) 0.3414(2) 0.0461 1.0000 Uani . .
C38 C 0.2941(2) 0.33842(19) 0.20188(14) 0.0238 1.0000 Uani . .
C39 C 0.2130(2) 0.28207(19) 0.22528(14) 0.0238 1.0000 Uani . .
C40 C 0.2034(2) 0.1796(2) 0.22023(17) 0.0295 1.0000 Uani . .
C41 C 0.3125(2) 0.14448(19) 0.23973(15) 0.0272 1.0000 Uani . .
C42 C 0.3846(2) 0.20890(19) 0.29999(16) 0.0244 1.0000 Uani . .
C43 C 0.4619(2) 0.2761(2) 0.29095(15) 0.0253 1.0000 Uani . .
C44 C 0.4837(2) 0.2975(2) 0.21844(16) 0.0299 1.0000 Uani . .
C45 C 0.3819(3) 0.3039(2) 0.16498(16) 0.0265 1.0000 Uani . .
Ir2 Ir 0.24117(2) 0.40375(2) 0.813381(15) 0.0177 1.0000 Uani . .
P2 P 0.35989(6) 0.29992(6) 0.82833(4) 0.0190 1.0000 Uani . .
O2 O 0.29434(15) 0.20548(13) 0.84033(10) 0.0216 1.0000 Uani . .
N2 N 0.17989(17) 0.35741(14) 0.90658(12) 0.0174 1.0000 Uani . .
C51 C 0.1801(2) 0.20497(17) 0.84118(15) 0.0206 1.0000 Uani . .
C52 C 0.1334(2) 0.10597(19) 0.83785(16) 0.0257 1.0000 Uani . .
C53 C 0.1688(2) 0.07021(18) 0.90888(17) 0.0272 1.0000 Uani . .
C54 C 0.1275(2) 0.12432(19) 0.96955(16) 0.0262 1.0000 Uani . .
C55 C 0.1464(2) 0.22669(18) 0.96984(15) 0.0206 1.0000 Uani . .
C56 C 0.16722(19) 0.26493(17) 0.90883(15) 0.0194 1.0000 Uani . .
C57 C 0.1400(2) 0.28568(19) 1.03136(15) 0.0248 1.0000 Uani . .
C58 C 0.1500(2) 0.37868(19) 1.02923(15) 0.0245 1.0000 Uani . .
C59 C 0.1670(2) 0.41321(19) 0.96665(15) 0.0180 1.0000 Uani . .
C60 C 0.1576(2) 0.51263(18) 0.96548(14) 0.0206 1.0000 Uani . .
C61 C 0.0549(2) 0.53822(18) 0.95527(14) 0.0217 1.0000 Uani . .
C62 C -0.0398(2) 0.47361(19) 0.94154(15) 0.0243 1.0000 Uani . .
C63 C -0.1381(2) 0.5011(2) 0.93859(17) 0.0309 1.0000 Uani . .
C64 C -0.1511(3) 0.5950(2) 0.94687(17) 0.0318 1.0000 Uani . .
C65 C -0.0655(3) 0.6588(2) 0.95491(16) 0.0294 1.0000 Uani . .
C66 C 0.0405(2) 0.63364(19) 0.96009(15) 0.0253 1.0000 Uani . .
C67 C 0.1305(3) 0.6992(2) 0.97282(18) 0.0336 1.0000 Uani . .
C68 C 0.2323(3) 0.6743(2) 0.9864(2) 0.0352 1.0000 Uani . .
C69 C 0.3236(3) 0.7422(3) 1.0091(3) 0.0581 1.0000 Uani . .
C70 C 0.4224(3) 0.7182(3) 1.0292(3) 0.0734 1.0000 Uani . .
C71 C 0.4373(3) 0.6247(3) 1.0284(3) 0.0641 1.0000 Uani . .
C72 C 0.3528(3) 0.5572(2) 1.0057(2) 0.0372 1.0000 Uani . .
C73 C 0.2475(2) 0.5797(2) 0.98411(16) 0.0272 1.0000 Uani . .
C74 C 0.4303(3) 0.2647(2) 0.75531(16) 0.0250 1.0000 Uani . .
C75 C 0.5335(3) 0.3080(3) 0.75955(17) 0.0349 1.0000 Uani . .
C76 C 0.5946(3) 0.2813(3) 0.70791(19) 0.0484 1.0000 Uani . .
C77 C 0.5542(4) 0.2097(3) 0.65379(19) 0.0511 1.0000 Uani . .
C78 C 0.4522(4) 0.1682(3) 0.6489(2) 0.0484 1.0000 Uani . .
C79 C 0.3866(3) 0.1951(3) 0.69679(19) 0.0357 1.0000 Uani . .
C80 C 0.2724(4) 0.1493(3) 0.68286(19) 0.0495 1.0000 Uani . .
C81 C 0.4685(2) 0.3240(2) 0.90532(15) 0.0227 1.0000 Uani . .
C82 C 0.5022(2) 0.4159(2) 0.93206(18) 0.0325 1.0000 Uani . .
C83 C 0.5883(3) 0.4414(3) 0.9896(2) 0.0518 1.0000 Uani . .
C84 C 0.6360(3) 0.3743(4) 1.0214(2) 0.0579 1.0000 Uani . .
C85 C 0.6047(3) 0.2831(3) 0.99586(19) 0.0430 1.0000 Uani . .
C86 C 0.5232(2) 0.2551(2) 0.93588(17) 0.0285 1.0000 Uani . .
C87 C 0.5003(3) 0.1560(2) 0.9052(2) 0.0425 1.0000 Uani . .
C88 C 0.2642(3) 0.4052(2) 0.70374(16) 0.0327 1.0000 Uani . .
C89 C 0.3306(3) 0.4786(2) 0.74850(18) 0.0335 1.0000 Uani . .
C90 C 0.3113(3) 0.5771(2) 0.7547(2) 0.0420 1.0000 Uani . .
C91 C 0.1941(3) 0.5891(2) 0.75355(18) 0.0323 1.0000 Uani . .
C92 C 0.1421(3) 0.5211(2) 0.79480(17) 0.0277 1.0000 Uani . .
C93 C 0.0821(2) 0.4392(2) 0.76507(18) 0.0316 1.0000 Uani . .
C94 C 0.0620(3) 0.4005(3) 0.6855(2) 0.0442 1.0000 Uani . .
C95 C 0.1624(4) 0.4131(3) 0.6507(2) 0.0464 1.0000 Uani . .
B1 B 0.8403(2) 0.8235(2) 0.46606(15) 0.0167 1.0000 Uani . .
C101 C 0.78294(19) 0.86616(17) 0.39495(13) 0.0168 1.0000 Uani . .
C102 C 0.6723(2) 0.84847(18) 0.37211(15) 0.0217 1.0000 Uani . .
C103 C 0.6176(2) 0.89107(19) 0.31819(17) 0.0274 1.0000 Uani . .
C104 C 0.6721(2) 0.9527(2) 0.28366(16) 0.0281 1.0000 Uani . .
C105 C 0.7812(2) 0.97197(19) 0.30484(14) 0.0228 1.0000 Uani . .
C106 C 0.8357(2) 0.93040(18) 0.36012(14) 0.0203 1.0000 Uani . .
C107 C 0.4980(3) 0.8711(3) 0.2977(2) 0.0473 1.0000 Uani . .
C108 C 0.8418(3) 1.0401(2) 0.26969(17) 0.0354 1.0000 Uani D U
C109 C 0.9686(2) 0.8242(2) 0.47012(16) 0.0176 1.0000 Uani . .
C110 C 1.0119(2) 0.80430(18) 0.40747(13) 0.0178 1.0000 Uani . .
C111 C 1.1205(2) 0.79847(19) 0.41055(14) 0.0218 1.0000 Uani . .
C112 C 1.1894(2) 0.8087(2) 0.47675(15) 0.0244 1.0000 Uani . .
C113 C 1.1475(2) 0.8259(2) 0.53959(14) 0.0258 1.0000 Uani . .
C114 C 1.0407(2) 0.8337(2) 0.53711(15) 0.0218 1.0000 Uani . .
C115 C 1.1630(2) 0.7844(2) 0.34172(16) 0.0260 1.0000 Uani . .
C116 C 1.2204(2) 0.8362(3) 0.61191(17) 0.0428 1.0000 Uani D U
C117 C 0.7981(2) 0.71535(19) 0.46218(14) 0.0165 1.0000 Uani . .
C118 C 0.77181(19) 0.65665(18) 0.39592(13) 0.0188 1.0000 Uani . .
C119 C 0.7482(2) 0.56227(18) 0.39219(13) 0.0187 1.0000 Uani . .
C120 C 0.7482(2) 0.52099(19) 0.45492(15) 0.0204 1.0000 Uani . .
C121 C 0.7745(2) 0.57833(19) 0.52136(14) 0.0211 1.0000 Uani . .
C122 C 0.7995(2) 0.67205(18) 0.52474(14) 0.0195 1.0000 Uani . .
C123 C 0.7217(3) 0.5041(2) 0.32009(16) 0.0279 1.0000 Uani . .
C124 C 0.7780(3) 0.5376(2) 0.59019(16) 0.0284 1.0000 Uani . .
C125 C 0.8125(2) 0.88944(18) 0.53445(14) 0.0181 1.0000 Uani . .
C126 C 0.7245(2) 0.86906(19) 0.56777(16) 0.0212 1.0000 Uani . .
C127 C 0.6962(2) 0.9317(2) 0.62063(15) 0.0244 1.0000 Uani . .
C128 C 0.7537(3) 1.0175(2) 0.64128(17) 0.0268 1.0000 Uani . .
C129 C 0.8409(2) 1.03937(19) 0.60939(14) 0.0233 1.0000 Uani . .
C130 C 0.8701(2) 0.97625(18) 0.55831(14) 0.0204 1.0000 Uani . .
C131 C 0.6004(3) 0.9070(3) 0.6529(2) 0.0402 1.0000 Uani . .
C132 C 0.9041(3) 1.1314(2) 0.63100(19) 0.0364 1.0000 Uani . .
F1 F 0.45231(16) 0.84705(17) 0.35302(15) 0.0583 1.0000 Uani . .
F2 F 0.45274(17) 0.94352(17) 0.27857(15) 0.0562 1.0000 Uani . .
F3 F 0.4680(2) 0.8023(2) 0.24530(18) 0.0843 1.0000 Uani . .
F4 F 0.8677(7) 1.1167(4) 0.3100(3) 0.0817 0.6787 Uani D U
F5 F 0.7872(5) 1.0558(5) 0.2073(3) 0.0732 0.6787 Uani D U
F6 F 0.9310(5) 1.0121(4) 0.2536(4) 0.0885 0.6787 Uani D U
F104 F 0.8120(13) 1.1228(6) 0.2795(10) 0.0940 0.3213 Uani D U
F105 F 0.8303(13) 1.0213(9) 0.2005(4) 0.0750 0.3213 Uani D U
F106 F 0.9442(6) 1.0584(11) 0.2957(8) 0.0829 0.3213 Uani D U
F7 F 1.1888(3) 0.86328(19) 0.31797(14) 0.0589 1.0000 Uani . .
F8 F 1.09294(16) 0.73348(18) 0.28780(10) 0.0485 1.0000 Uani . .
F9 F 1.24993(15) 0.74158(15) 0.34822(10) 0.0380 1.0000 Uani . .
F10 F 1.2862(4) 0.9183(3) 0.6229(3) 0.0746 0.6668 Uani D U
F11 F 1.2927(5) 0.7800(4) 0.6130(3) 0.0702 0.6668 Uani D U
F12 F 1.1767(4) 0.8375(8) 0.6674(2) 0.0952 0.6668 Uani D U
F110 F 1.3161(5) 0.8543(18) 0.6134(5) 0.1106 0.3332 Uani D U
F111 F 1.2018(12) 0.7580(7) 0.6420(6) 0.0946 0.3332 Uani D U
F112 F 1.1915(11) 0.8929(8) 0.6597(5) 0.0786 0.3332 Uani D U
F13 F 0.6363(2) 0.5247(2) 0.27795(13) 0.0673 1.0000 Uani . .
F14 F 0.7984(2) 0.5135(2) 0.28170(13) 0.0705 1.0000 Uani . .
F15 F 0.7039(2) 0.41529(14) 0.32386(11) 0.0565 1.0000 Uani . .
F16 F 0.7664(2) 0.44583(14) 0.58001(11) 0.0588 1.0000 Uani . .
F17 F 0.70280(16) 0.56326(17) 0.62710(10) 0.0442 1.0000 Uani . .
F18 F 0.86969(17) 0.56375(15) 0.63645(10) 0.0377 1.0000 Uani . .
F19 F 0.5857(3) 0.82233(18) 0.6624(2) 0.0930 1.0000 Uani . .
F20 F 0.5943(3) 0.9587(2) 0.7111(2) 0.1143 1.0000 Uani . .
F21 F 0.5125(3) 0.9144(4) 0.6080(2) 0.1212 1.0000 Uani . .
F22 F 0.8443(2) 1.19709(15) 0.64986(15) 0.0544 1.0000 Uani . .
F23 F 0.9455(3) 1.16228(18) 0.57758(17) 0.0897 1.0000 Uani . .
F24 F 0.9785(3) 1.13575(19) 0.6877(2) 0.1044 1.0000 Uani . .
B2 B 0.7555(2) 0.92610(18) 0.96148(14) 0.0148 1.0000 Uani . .
C141 C 0.6280(2) 0.92987(18) 0.96142(14) 0.0159 1.0000 Uani . .
C142 C 0.5514(2) 0.90824(18) 0.89787(13) 0.0188 1.0000 Uani . .
C143 C 0.4440(2) 0.91623(19) 0.89713(14) 0.0209 1.0000 Uani . .
C144 C 0.4100(2) 0.94956(19) 0.95978(16) 0.0206 1.0000 Uani . .
C145 C 0.4851(2) 0.97477(17) 1.02293(13) 0.0175 1.0000 Uani . .
C146 C 0.5912(2) 0.96368(17) 1.02374(13) 0.0170 1.0000 Uani . .
C147 C 0.3646(3) 0.8919(3) 0.8278(2) 0.0345 1.0000 Uani . .
C148 C 0.4486(2) 1.0154(2) 1.08938(16) 0.0307 1.0000 Uani . .
C149 C 0.8026(2) 1.0337(2) 0.96613(16) 0.0152 1.0000 Uani . .
C150 C 0.7985(2) 1.07994(18) 0.90426(13) 0.0177 1.0000 Uani . .
C151 C 0.8264(2) 1.17413(17) 0.91130(14) 0.0184 1.0000 Uani . .
C152 C 0.8581(2) 1.22725(18) 0.97869(14) 0.0200 1.0000 Uani . .
C153 C 0.8614(2) 1.18301(17) 1.03996(14) 0.0186 1.0000 Uani . .
C154 C 0.8354(2) 1.08905(18) 1.03342(14) 0.0179 1.0000 Uani . .
C155 C 0.8243(2) 1.2212(2) 0.84526(16) 0.0249 1.0000 Uani . .
C156 C 0.8888(2) 1.23752(19) 1.11409(15) 0.0244 1.0000 Uani . .
C157 C 0.81657(19) 0.88336(17) 1.03083(13) 0.0165 1.0000 Uani . .
C158 C 0.92840(19) 0.90293(17) 1.05059(13) 0.0178 1.0000 Uani . .
C159 C 0.9859(2) 0.86390(18) 1.10517(14) 0.0200 1.0000 Uani . .
C160 C 0.9346(2) 0.8028(2) 1.14293(16) 0.0231 1.0000 Uani . .
C161 C 0.8248(2) 0.78226(18) 1.12419(14) 0.0203 1.0000 Uani . .
C162 C 0.7673(2) 0.82194(18) 1.06837(14) 0.0187 1.0000 Uani . .
C172 C 1.1039(2) 0.8903(2) 1.12637(17) 0.0285 1.0000 Uani . .
C163 C 0.7671(3) 0.7140(3) 1.1610(2) 0.0294 1.0000 Uani . .
C164 C 0.77415(18) 0.85793(17) 0.89110(13) 0.0158 1.0000 Uani . .
C165 C 0.85666(19) 0.87287(18) 0.85231(13) 0.0178 1.0000 Uani . .
C166 C 0.8736(2) 0.80782(19) 0.79701(14) 0.0205 1.0000 Uani . .
C167 C 0.8078(2) 0.72535(19) 0.77737(14) 0.0223 1.0000 Uani . .
C168 C 0.7254(2) 0.70863(18) 0.81547(14) 0.0192 1.0000 Uani . .
C169 C 0.7102(2) 0.77341(17) 0.87100(13) 0.0172 1.0000 Uani . .
C170 C 0.9657(2) 0.8265(2) 0.75916(17) 0.0303 1.0000 Uani . .
C171 C 0.6514(2) 0.6214(2) 0.79431(16) 0.0255 1.0000 Uani . .
F25 F 0.3928(2) 0.8344(3) 0.78021(14) 0.0919 1.0000 Uani . .
F26 F 0.2727(2) 0.8573(4) 0.83796(17) 0.1453 1.0000 Uani . .
F27 F 0.3433(5) 0.9609(3) 0.7972(2) 0.1592 1.0000 Uani . .
F28 F 0.3966(3) 0.9544(2) 1.12008(16) 0.1002 1.0000 Uani . .
F29 F 0.3792(3) 1.0729(3) 1.07494(13) 0.1144 1.0000 Uani . .
F30 F 0.52458(17) 1.05759(17) 1.14132(11) 0.0504 1.0000 Uani . .
F31 F 0.76931(18) 1.16951(13) 0.78527(9) 0.0411 1.0000 Uani . .
F32 F 0.77907(16) 1.29869(13) 0.85115(10) 0.0350 1.0000 Uani . .
F33 F 0.92322(18) 1.24626(18) 0.83282(12) 0.0450 1.0000 Uani . .
F34 F 0.80210(17) 1.24651(17) 1.14431(10) 0.0459 1.0000 Uani . .
F35 F 0.9358(2) 1.32220(15) 1.11368(12) 0.0543 1.0000 Uani . .
F36 F 0.95445(16) 1.19950(14) 1.16032(10) 0.0399 1.0000 Uani . .
F37 F 1.12915(16) 0.95644(15) 1.18355(13) 0.0509 1.0000 Uani . .
F38 F 1.15643(15) 0.82098(15) 1.14463(12) 0.0383 1.0000 Uani . .
F39 F 1.14653(14) 0.92185(17) 1.07198(12) 0.0502 1.0000 Uani . .
F40 F 0.82204(18) 0.70307(16) 1.22507(11) 0.0486 1.0000 Uani . .
F41 F 0.7469(2) 0.63132(15) 1.12178(12) 0.0487 1.0000 Uani . .
F42 F 0.67286(18) 0.73734(17) 1.17268(14) 0.0555 1.0000 Uani . .
F43 F 1.0555(2) 0.8275(4) 0.80003(17) 0.1202 1.0000 Uani . .
F44 F 0.9622(2) 0.7725(2) 0.69966(14) 0.0835 1.0000 Uani . .
F45 F 0.9722(3) 0.9093(2) 0.7390(2) 0.1041 1.0000 Uani . .
F46 F 0.59601(16) 0.60121(13) 0.84636(10) 0.0399 1.0000 Uani . .
F47 F 0.70122(16) 0.54867(12) 0.77843(10) 0.0351 1.0000 Uani . .
F48 F 0.57722(15) 0.62438(13) 0.73463(10) 0.0375 1.0000 Uani . .
H11 H 0.4488 0.5144 0.3475 0.0251 1.0000 Uiso R .
H22 H 0.4681 0.6777 0.3688 0.0330 1.0000 Uiso R .
H21 H 0.5594 0.6374 0.4168 0.0331 1.0000 Uiso R .
H31 H 0.3772 0.6919 0.4675 0.0342 1.0000 Uiso R .
H32 H 0.4894 0.7531 0.4871 0.0341 1.0000 Uiso R .
H41 H 0.4496 0.6603 0.5790 0.0362 1.0000 Uiso R .
H42 H 0.5615 0.6527 0.5553 0.0363 1.0000 Uiso R .
H71 H 0.4735 0.5080 0.6245 0.0324 1.0000 Uiso R .
H81 H 0.4396 0.3524 0.5965 0.0332 1.0000 Uiso R .
H121 H 0.6025 0.3175 0.4814 0.0649 1.0000 Uiso R .
H131 H 0.7467 0.2359 0.4718 0.0960 1.0000 Uiso R .
H141 H 0.7181 0.0706 0.4557 0.0645 1.0000 Uiso R .
H151 H 0.5567 -0.0047 0.4512 0.0762 1.0000 Uiso R .
H171 H 0.3629 -0.0036 0.4484 0.0512 1.0000 Uiso R .
H191 H 0.1706 -0.0118 0.4512 0.0541 1.0000 Uiso R .
H201 H 0.0284 0.0674 0.4616 0.0671 1.0000 Uiso R .
H211 H 0.0509 0.2272 0.4884 0.0592 1.0000 Uiso R .
H221 H 0.2144 0.3089 0.4892 0.0432 1.0000 Uiso R .
H251 H 0.0096 0.4657 0.2735 0.0349 1.0000 Uiso R .
H261 H -0.0923 0.5195 0.1769 0.0387 1.0000 Uiso R .
H271 H -0.0090 0.5998 0.1004 0.0390 1.0000 Uiso R .
H281 H 0.1747 0.6260 0.1189 0.0380 1.0000 Uiso R .
H302 H 0.3405 0.5963 0.1676 0.0493 1.0000 Uiso R .
H301 H 0.3610 0.5292 0.2261 0.0489 1.0000 Uiso R .
H303 H 0.3501 0.6327 0.2501 0.0490 1.0000 Uiso R .
H321 H 0.2013 0.6006 0.4437 0.0412 1.0000 Uiso R .
H331 H 0.0952 0.6097 0.5320 0.0510 1.0000 Uiso R .
H341 H -0.0331 0.4863 0.5321 0.0550 1.0000 Uiso R .
H351 H -0.0528 0.3578 0.4526 0.0538 1.0000 Uiso R .
H372 H -0.0104 0.2701 0.3557 0.0662 1.0000 Uiso R .
H371 H 0.0161 0.3256 0.2926 0.0660 1.0000 Uiso R .
H373 H 0.1079 0.2867 0.3427 0.0661 1.0000 Uiso R .
H381 H 0.2708 0.3940 0.1857 0.0288 1.0000 Uiso R .
H391 H 0.1437 0.3057 0.2215 0.0288 1.0000 Uiso R .
H401 H 0.1703 0.1527 0.1709 0.0339 1.0000 Uiso R .
H402 H 0.1588 0.1614 0.2543 0.0340 1.0000 Uiso R .
H412 H 0.3462 0.1392 0.1975 0.0331 1.0000 Uiso R .
H411 H 0.3013 0.0850 0.2553 0.0332 1.0000 Uiso R .
H421 H 0.4004 0.1837 0.3460 0.0313 1.0000 Uiso R .
H431 H 0.5250 0.2882 0.3292 0.0334 1.0000 Uiso R .
H441 H 0.5213 0.2488 0.1982 0.0369 1.0000 Uiso R .
H442 H 0.5292 0.3564 0.2266 0.0367 1.0000 Uiso R .
H451 H 0.3566 0.2438 0.1381 0.0325 1.0000 Uiso R .
H452 H 0.3990 0.3465 0.1320 0.0319 1.0000 Uiso R .
H511 H 0.1465 0.2303 0.7985 0.0259 1.0000 Uiso R .
H521 H 0.0565 0.1013 0.8272 0.0319 1.0000 Uiso R .
H522 H 0.1583 0.0692 0.7996 0.0320 1.0000 Uiso R .
H531 H 0.1435 0.0064 0.9054 0.0332 1.0000 Uiso R .
H532 H 0.2455 0.0777 0.9195 0.0328 1.0000 Uiso R .
H541 H 0.0525 0.1060 0.9652 0.0350 1.0000 Uiso R .
H542 H 0.1638 0.1103 1.0153 0.0348 1.0000 Uiso R .
H571 H 0.1285 0.2624 1.0729 0.0308 1.0000 Uiso R .
H581 H 0.1453 0.4187 1.0700 0.0302 1.0000 Uiso R .
H621 H -0.0331 0.4110 0.9351 0.0302 1.0000 Uiso R .
H631 H -0.1991 0.4570 0.9310 0.0371 1.0000 Uiso R .
H641 H -0.2189 0.6127 0.9464 0.0399 1.0000 Uiso R .
H651 H -0.0756 0.7204 0.9579 0.0350 1.0000 Uiso R .
H671 H 0.1205 0.7607 0.9714 0.0421 1.0000 Uiso R .
H691 H 0.3156 0.8035 1.0100 0.0732 1.0000 Uiso R .
H701 H 0.4799 0.7632 1.0433 0.0851 1.0000 Uiso R .
H711 H 0.5047 0.6091 1.0433 0.0740 1.0000 Uiso R .
H721 H 0.3640 0.4960 1.0049 0.0449 1.0000 Uiso R .
H751 H 0.5623 0.3536 0.7978 0.0470 1.0000 Uiso R .
H761 H 0.6633 0.3113 0.7101 0.0650 1.0000 Uiso R .
H771 H 0.5953 0.1877 0.6202 0.0721 1.0000 Uiso R .
H781 H 0.4257 0.1197 0.6120 0.0681 1.0000 Uiso R .
H801 H 0.2557 0.1154 0.6355 0.0689 1.0000 Uiso R .
H803 H 0.2655 0.1086 0.7181 0.0690 1.0000 Uiso R .
H802 H 0.2255 0.1952 0.6873 0.0691 1.0000 Uiso R .
H821 H 0.4676 0.4602 0.9106 0.0388 1.0000 Uiso R .
H831 H 0.6118 0.5031 1.0053 0.0575 1.0000 Uiso R .
H841 H 0.6913 0.3903 1.0612 0.0661 1.0000 Uiso R .
H851 H 0.6380 0.2387 1.0187 0.0532 1.0000 Uiso R .
H871 H 0.5533 0.1227 0.9283 0.0650 1.0000 Uiso R .
H873 H 0.4310 0.1311 0.9130 0.0650 1.0000 Uiso R .
H872 H 0.4996 0.1487 0.8539 0.0650 1.0000 Uiso R .
H881 H 0.3021 0.3552 0.6863 0.0421 1.0000 Uiso R .
H891 H 0.4066 0.4705 0.7571 0.0460 1.0000 Uiso R .
H902 H 0.3360 0.6030 0.7147 0.0533 1.0000 Uiso R .
H901 H 0.3527 0.6089 0.8001 0.0531 1.0000 Uiso R .
H911 H 0.1568 0.5794 0.7037 0.0412 1.0000 Uiso R .
H912 H 0.1884 0.6504 0.7758 0.0415 1.0000 Uiso R .
H921 H 0.1239 0.5492 0.8408 0.0350 1.0000 Uiso R .
H931 H 0.0267 0.4187 0.7916 0.0401 1.0000 Uiso R .
H941 H 0.0379 0.3356 0.6819 0.0511 1.0000 Uiso R .
H942 H 0.0053 0.4297 0.6598 0.0511 1.0000 Uiso R .
H951 H 0.1544 0.3671 0.6083 0.0572 1.0000 Uiso R .
H952 H 0.1680 0.4731 0.6347 0.0570 1.0000 Uiso R .
H1021 H 0.6327 0.8061 0.3929 0.0261 1.0000 Uiso R .
H1041 H 0.6361 0.9799 0.2469 0.0353 1.0000 Uiso R .
H1061 H 0.9097 0.9455 0.3731 0.0249 1.0000 Uiso R .
H1101 H 0.9672 0.7947 0.3628 0.0220 1.0000 Uiso R .
H1121 H 1.2619 0.8033 0.4787 0.0312 1.0000 Uiso R .
H1141 H 1.0153 0.8455 0.5805 0.0271 1.0000 Uiso R .
H1181 H 0.7709 0.6822 0.3531 0.0232 1.0000 Uiso R .
H1201 H 0.7319 0.4575 0.4524 0.0261 1.0000 Uiso R .
H1221 H 0.8184 0.7077 0.5701 0.0250 1.0000 Uiso R .
H1261 H 0.6842 0.8125 0.5545 0.0270 1.0000 Uiso R .
H1281 H 0.7342 1.0588 0.6766 0.0313 1.0000 Uiso R .
H1301 H 0.9304 0.9921 0.5386 0.0251 1.0000 Uiso R .
H1421 H 0.5724 0.8883 0.8547 0.0234 1.0000 Uiso R .
H1441 H 0.3384 0.9554 0.9592 0.0260 1.0000 Uiso R .
H1461 H 0.6394 0.9799 1.0673 0.0212 1.0000 Uiso R .
H1501 H 0.7778 1.0459 0.8580 0.0222 1.0000 Uiso R .
H1521 H 0.8754 1.2904 0.9831 0.0252 1.0000 Uiso R .
H1541 H 0.8397 1.0616 1.0756 0.0220 1.0000 Uiso R .
H1581 H 0.9653 0.9428 1.0257 0.0223 1.0000 Uiso R .
H1601 H 0.9739 0.7762 1.1789 0.0260 1.0000 Uiso R .
H1621 H 0.6933 0.8056 1.0564 0.0228 1.0000 Uiso R .
H1651 H 0.9021 0.9286 0.8631 0.0221 1.0000 Uiso R .
H1671 H 0.8191 0.6830 0.7400 0.0282 1.0000 Uiso R .
H1691 H 0.6562 0.7601 0.8965 0.0220 1.0000 Uiso R .

loop_
_atom_site_aniso_label
_atom_site_aniso_U_11
_atom_site_aniso_U_22
_atom_site_aniso_U_33
_atom_site_aniso_U_23
_atom_site_aniso_U_13
_atom_site_aniso_U_12
Ir1 0.01880(6) 0.01411(6) 0.01609(6) -0.00223(4) 0.00361(5) 0.00077(5)
P1 0.0143(3) 0.0211(3) 0.0192(4) -0.0041(3) 0.0010(3) 0.0024(2)
O1 0.0192(9) 0.0184(9) 0.0326(11) -0.0062(8) -0.0063(8) 0.0054(7)
N1 0.0160(9) 0.0156(10) 0.0182(10) -0.0019(8) 0.0042(8) 0.0001(7)
C1 0.0153(11) 0.0162(11) 0.0283(13) 0.0000(10) -0.0009(9) 0.0030(8)
C2 0.0242(13) 0.0142(12) 0.0394(16) 0.0028(11) -0.0019(11) 0.0002(9)
C3 0.0236(13) 0.0185(13) 0.0392(16) -0.0030(11) -0.0095(12) 0.0020(10)
C4 0.0312(15) 0.0184(13) 0.0356(16) -0.0084(11) -0.0074(12) 0.0046(11)
C5 0.0179(11) 0.0196(12) 0.0272(13) -0.0063(10) -0.0027(10) 0.0034(9)
C6 0.0121(10) 0.0155(11) 0.0238(12) -0.0017(9) 0.0023(9) 0.0020(8)
C7 0.0305(14) 0.0285(15) 0.0192(12) -0.0065(10) -0.0020(11) 0.0011(11)
C8 0.0279(14) 0.0273(14) 0.0227(13) 0.0010(11) 0.0012(11) 0.0017(11)
C9 0.0205(13) 0.0184(14) 0.0196(14) 0.0008(11) 0.0045(11) -0.0009(10)
C10 0.0530(19) 0.0169(12) 0.0153(12) 0.0026(10) 0.0038(12) -0.0031(12)
C11 0.067(2) 0.0319(17) 0.0197(14) 0.0065(12) 0.0035(14) 0.0220(16)
C12 0.054(2) 0.076(3) 0.0247(16) 0.0091(17) 0.0047(15) 0.045(2)
C13 0.062(3) 0.099(4) 0.039(2) 0.011(3) 0.003(2) 0.043(3)
C14 0.056(2) 0.056(2) 0.041(2) 0.0101(17) 0.0099(17) 0.043(2)
C15 0.078(3) 0.065(3) 0.041(2) 0.010(2) 0.010(2) 0.038(3)
C16 0.078(3) 0.058(3) 0.0216(16) 0.0056(15) 0.0106(17) 0.035(2)
C17 0.063(2) 0.0322(18) 0.0317(17) 0.0093(14) 0.0064(16) -0.0020(16)
C18 0.064(2) 0.0303(17) 0.0315(17) 0.0039(13) 0.0128(16) 0.0020(16)
C19 0.056(2) 0.0328(19) 0.046(2) -0.0045(15) 0.0121(18) -0.0121(17)
C20 0.073(3) 0.048(2) 0.048(2) 0.0065(18) 0.023(2) -0.012(2)
C21 0.046(2) 0.056(3) 0.043(2) 0.0068(18) 0.0152(17) -0.0060(18)
C22 0.0384(17) 0.0348(17) 0.0334(16) 0.0039(13) 0.0107(13) -0.0041(13)
C23 0.065(2) 0.0214(14) 0.0196(13) 0.0021(11) 0.0016(14) -0.0069(14)
C24 0.0211(12) 0.0202(12) 0.0189(12) -0.0038(9) -0.0011(9) 0.0061(9)
C25 0.0227(13) 0.0357(16) 0.0250(15) -0.0011(12) 0.0011(11) 0.0055(11)
C26 0.0241(14) 0.0430(18) 0.0250(14) -0.0048(13) -0.0039(11) 0.0140(13)
C27 0.0362(16) 0.0330(16) 0.0235(14) 0.0000(12) -0.0018(12) 0.0174(13)
C28 0.0462(18) 0.0190(13) 0.0255(14) -0.0023(11) 0.0067(13) 0.0093(12)
C29 0.0292(14) 0.0165(12) 0.0232(13) -0.0028(10) 0.0030(11) 0.0044(10)
C30 0.0306(15) 0.0266(15) 0.0354(16) 0.0028(12) 0.0087(12) 0.0000(11)
C31 0.0208(14) 0.060(2) 0.0141(14) 0.0071(13) 0.0017(11) 0.0137(14)
C32 0.042(2) 0.039(2) 0.0287(18) 0.0030(15) 0.0073(15) 0.0028(16)
C33 0.049(2) 0.046(2) 0.037(2) 0.0008(17) 0.0133(17) 0.0201(18)
C34 0.0271(16) 0.060(2) 0.044(2) 0.0281(19) 0.0117(14) 0.0144(15)
C35 0.0274(16) 0.068(3) 0.044(2) 0.0143(19) 0.0100(15) 0.0067(16)
C36 0.0359(17) 0.048(2) 0.0270(16) 0.0065(14) 0.0040(13) -0.0020(15)
C37 0.049(2) 0.043(2) 0.046(2) 0.0025(16) 0.0177(17) -0.0098(16)
C38 0.0313(14) 0.0210(13) 0.0170(12) -0.0025(10) 0.0017(10) 0.0034(10)
C39 0.0245(13) 0.0219(13) 0.0213(12) -0.0067(10) -0.0004(10) 0.0041(10)
C40 0.0323(15) 0.0219(14) 0.0287(15) -0.0054(11) -0.0003(12) -0.0036(11)
C41 0.0372(16) 0.0179(13) 0.0236(13) -0.0052(10) 0.0029(11) 0.0033(11)
C42 0.0350(15) 0.0181(13) 0.0192(13) -0.0007(10) 0.0011(11) 0.0089(11)
C43 0.0237(13) 0.0275(14) 0.0248(13) -0.0051(11) 0.0061(10) 0.0103(11)
C44 0.0248(14) 0.0375(17) 0.0259(14) -0.0069(12) 0.0100(11) 0.0014(12)
C45 0.0352(16) 0.0240(16) 0.0210(13) -0.0011(12) 0.0100(12) 0.0036(13)
Ir2 0.01899(6) 0.01641(6) 0.01794(6) 0.00418(5) 0.00114(5) 0.00505(5)
P2 0.0207(4) 0.0185(3) 0.0180(4) 0.0041(3) 0.0014(3) 0.0041(3)
O2 0.0205(9) 0.0162(9) 0.0280(10) 0.0032(7) 0.0023(7) 0.0049(7)
N2 0.0182(10) 0.0134(9) 0.0200(10) 0.0019(8) -0.0002(8) 0.0049(7)
C51 0.0185(11) 0.0154(11) 0.0260(13) 0.0024(9) -0.0023(9) 0.0044(9)
C52 0.0234(13) 0.0178(12) 0.0327(15) -0.0005(11) -0.0020(11) 0.0038(10)
C53 0.0263(13) 0.0136(12) 0.0408(16) 0.0053(11) 0.0003(12) 0.0054(10)
C54 0.0291(14) 0.0163(12) 0.0338(15) 0.0078(11) 0.0044(11) 0.0027(10)
C55 0.0166(11) 0.0180(12) 0.0263(13) 0.0078(10) -0.0015(9) 0.0008(9)
C56 0.0133(10) 0.0163(11) 0.0273(13) 0.0039(10) -0.0011(9) 0.0029(8)
C57 0.0280(13) 0.0242(13) 0.0226(13) 0.0087(10) 0.0026(10) 0.0027(10)
C58 0.0317(14) 0.0194(12) 0.0222(13) 0.0027(10) 0.0040(11) 0.0031(10)
C59 0.0202(12) 0.0134(12) 0.0202(12) 0.0034(10) 0.0027(9) 0.0012(10)
C60 0.0274(13) 0.0139(11) 0.0213(12) 0.0023(9) 0.0068(10) 0.0021(9)
C61 0.0297(13) 0.0159(12) 0.0183(12) 0.0025(9) 0.0011(10) 0.0021(10)
C62 0.0287(14) 0.0159(12) 0.0263(13) 0.0015(10) 0.0009(11) 0.0023(10)
C63 0.0285(15) 0.0275(15) 0.0334(16) 0.0028(12) -0.0019(12) 0.0025(11)
C64 0.0315(15) 0.0317(16) 0.0317(16) 0.0038(12) -0.0001(12) 0.0117(12)
C65 0.0392(17) 0.0234(14) 0.0271(14) 0.0043(11) 0.0037(12) 0.0133(12)
C66 0.0374(16) 0.0167(12) 0.0229(13) 0.0035(10) 0.0058(11) 0.0065(11)
C67 0.0465(19) 0.0164(13) 0.0418(18) 0.0061(12) 0.0176(14) 0.0041(12)
C68 0.0364(16) 0.0177(14) 0.053(2) 0.0032(13) 0.0186(15) -0.0039(12)
C69 0.046(2) 0.0206(16) 0.111(4) 0.003(2) 0.033(2) -0.0048(14)
C70 0.039(2) 0.037(2) 0.138(5) -0.012(3) 0.028(3) -0.0162(17)
C71 0.0258(17) 0.035(2) 0.125(4) -0.012(2) 0.017(2) -0.0023(14)
C72 0.0285(15) 0.0267(16) 0.056(2) -0.0033(14) 0.0138(15) 0.0008(12)
C73 0.0280(14) 0.0201(13) 0.0334(15) -0.0017(11) 0.0118(12) -0.0009(10)
C74 0.0327(16) 0.0270(15) 0.0167(14) 0.0030(11) 0.0020(12) 0.0152(12)
C75 0.0274(15) 0.059(2) 0.0247(15) 0.0169(15) 0.0061(12) 0.0192(14)
C76 0.0348(18) 0.093(3) 0.0298(17) 0.028(2) 0.0117(14) 0.033(2)
C77 0.056(2) 0.087(3) 0.0254(17) 0.0202(19) 0.0166(16) 0.051(2)
C78 0.078(3) 0.048(2) 0.0263(18) 0.0038(16) 0.0131(19) 0.037(2)
C79 0.061(3) 0.0271(17) 0.0235(15) 0.0082(12) 0.0088(15) 0.0216(17)
C80 0.074(3) 0.040(2) 0.0263(17) -0.0061(14) 0.0033(17) -0.0091(19)
C81 0.0163(11) 0.0317(15) 0.0215(12) 0.0044(11) 0.0047(9) 0.0063(10)
C82 0.0247(14) 0.0333(17) 0.0378(17) -0.0031(13) 0.0042(12) 0.0071(12)
C83 0.0253(17) 0.053(3) 0.065(3) -0.024(2) -0.0003(17) 0.0022(16)
C84 0.0244(17) 0.091(4) 0.045(2) -0.023(2) -0.0104(15) 0.013(2)
C85 0.0246(15) 0.072(3) 0.0349(18) 0.0161(18) -0.0011(13) 0.0179(16)
C86 0.0209(13) 0.0377(17) 0.0285(15) 0.0110(13) 0.0046(11) 0.0033(12)
C87 0.0278(16) 0.0373(19) 0.063(2) 0.0228(17) -0.0044(15) 0.0091(13)
C88 0.0481(19) 0.0364(17) 0.0196(13) 0.0093(12) 0.0090(13) 0.0231(14)
C89 0.0289(15) 0.0423(19) 0.0370(17) 0.0214(14) 0.0130(13) 0.0103(13)
C90 0.0441(19) 0.0310(17) 0.055(2) 0.0229(16) 0.0109(16) 0.0015(14)
C91 0.0437(18) 0.0217(14) 0.0342(16) 0.0103(12) 0.0073(13) 0.0093(12)
C92 0.0322(16) 0.0286(15) 0.0288(15) 0.0105(12) 0.0097(12) 0.0203(12)
C93 0.0205(13) 0.0374(17) 0.0388(17) 0.0195(14) -0.0021(12) 0.0077(11)
C94 0.044(2) 0.0363(19) 0.043(2) 0.0088(15) -0.0204(16) 0.0027(15)
C95 0.067(3) 0.047(3) 0.0225(18) -0.0007(17) -0.0091(18) 0.031(2)
B1 0.0154(12) 0.0182(13) 0.0162(13) 0.0027(10) 0.0023(10) 0.0010(9)
C101 0.0162(11) 0.0169(11) 0.0165(11) 0.0003(9) 0.0026(9) 0.0020(8)
C102 0.0191(12) 0.0190(12) 0.0251(13) 0.0053(10) -0.0003(10) -0.0017(9)
C103 0.0208(12) 0.0209(13) 0.0362(16) 0.0056(11) -0.0061(11) -0.0011(10)
C104 0.0323(15) 0.0248(14) 0.0253(14) 0.0070(11) -0.0022(11) 0.0022(11)
C105 0.0267(13) 0.0203(12) 0.0215(12) 0.0044(10) 0.0056(10) 0.0003(10)
C106 0.0194(12) 0.0207(12) 0.0199(12) 0.0000(9) 0.0045(9) 0.0003(9)
C107 0.0340(19) 0.042(2) 0.062(3) 0.0213(19) -0.0104(18) -0.0018(15)
C108 0.0405(17) 0.0331(17) 0.0344(17) 0.0132(14) 0.0080(14) 0.0006(13)
C109 0.0181(13) 0.0189(13) 0.0156(12) 0.0019(10) 0.0026(10) 0.0025(10)
C110 0.0183(11) 0.0185(12) 0.0153(11) -0.0009(9) -0.0003(9) 0.0057(9)
C111 0.0220(12) 0.0245(13) 0.0195(12) 0.0020(10) 0.0042(10) 0.0067(10)
C112 0.0174(12) 0.0316(15) 0.0245(13) 0.0028(11) 0.0021(10) 0.0087(10)
C113 0.0209(12) 0.0377(16) 0.0176(12) 0.0035(11) -0.0019(10) 0.0076(11)
C114 0.0236(14) 0.0289(14) 0.0121(11) 0.0000(10) 0.0020(10) 0.0044(11)
C115 0.0202(13) 0.0410(17) 0.0215(13) 0.0112(12) 0.0072(11) 0.0129(12)
C116 0.0269(15) 0.079(3) 0.0222(15) 0.0058(16) -0.0023(12) 0.0173(16)
C117 0.0149(11) 0.0193(13) 0.0167(12) 0.0027(10) 0.0051(10) 0.0043(9)
C118 0.0168(11) 0.0233(12) 0.0160(11) 0.0012(9) 0.0041(9) 0.0006(9)
C119 0.0170(11) 0.0212(12) 0.0169(11) -0.0007(9) 0.0037(9) 0.0013(9)
C120 0.0213(12) 0.0178(12) 0.0227(12) 0.0009(10) 0.0060(10) 0.0035(9)
C121 0.0246(13) 0.0193(12) 0.0199(12) 0.0033(10) 0.0039(10) 0.0042(10)
C122 0.0208(12) 0.0214(12) 0.0160(11) 0.0008(9) 0.0029(9) 0.0033(9)
C123 0.0336(16) 0.0237(14) 0.0245(14) -0.0008(11) 0.0072(12) -0.0030(11)
C124 0.0372(16) 0.0258(14) 0.0226(13) 0.0073(11) 0.0029(12) 0.0052(12)
C125 0.0183(12) 0.0185(12) 0.0171(12) 0.0031(10) 0.0019(9) 0.0018(9)
C126 0.0224(13) 0.0178(12) 0.0234(14) 0.0009(10) 0.0067(11) 0.0011(10)
C127 0.0258(13) 0.0243(14) 0.0242(14) -0.0006(11) 0.0123(11) 0.0003(10)
C128 0.0326(16) 0.0250(15) 0.0221(15) -0.0045(12) 0.0092(12) 0.0026(12)
C129 0.0268(13) 0.0196(12) 0.0203(12) -0.0032(10) 0.0035(10) -0.0036(10)
C130 0.0223(12) 0.0191(12) 0.0188(12) 0.0002(9) 0.0044(9) -0.0006(9)
C131 0.0330(19) 0.040(2) 0.048(2) -0.0092(17) 0.0248(17) -0.0035(16)
C132 0.0407(18) 0.0259(15) 0.0385(17) -0.0087(13) 0.0115(14) -0.0073(13)
F1 0.0207(9) 0.0609(15) 0.0979(19) 0.0398(14) 0.0044(11) 0.0028(9)
F2 0.0329(11) 0.0551(15) 0.0835(17) 0.0367(13) -0.0059(11) 0.0134(10)
F3 0.0435(14) 0.079(2) 0.102(2) -0.0384(17) -0.0205(14) -0.0113(13)
F4 0.137(7) 0.039(3) 0.059(3) -0.009(2) 0.037(3) -0.049(3)
F5 0.071(4) 0.093(5) 0.053(3) 0.051(3) -0.005(2) -0.021(3)
F6 0.081(4) 0.067(4) 0.156(6) 0.061(4) 0.089(4) 0.026(3)
F104 0.118(11) 0.034(5) 0.164(15) 0.054(8) 0.088(9) 0.021(6)
F105 0.133(13) 0.065(8) 0.029(4) 0.005(4) 0.043(6) -0.027(7)
F106 0.036(4) 0.108(10) 0.112(9) 0.090(8) -0.001(5) -0.019(6)
F7 0.104(2) 0.0435(14) 0.0508(15) 0.0195(12) 0.0515(14) 0.0333(14)
F8 0.0340(11) 0.0815(17) 0.0244(9) -0.0183(10) 0.0028(8) 0.0158(11)
F9 0.0290(9) 0.0593(14) 0.0318(10) 0.0053(9) 0.0125(8) 0.0245(9)
F10 0.053(3) 0.084(3) 0.065(3) -0.009(2) -0.032(3) -0.006(2)
F11 0.064(3) 0.090(3) 0.048(2) -0.007(3) -0.027(2) 0.049(3)
F12 0.0227(17) 0.247(9) 0.0181(18) 0.027(4) 0.0025(13) 0.017(4)
F110 0.015(3) 0.283(18) 0.025(4) 0.019(10) -0.009(3) -0.003(8)
F111 0.142(11) 0.078(6) 0.045(5) 0.036(5) -0.051(6) 0.003(6)
F112 0.099(10) 0.094(8) 0.024(5) -0.030(5) -0.037(5) 0.046(7)
F13 0.085(2) 0.0604(18) 0.0380(13) -0.0193(12) -0.0319(13) 0.0254(15)
F14 0.086(2) 0.0724(19) 0.0451(14) -0.0299(12) 0.0412(14) -0.0309(16)
F15 0.102(2) 0.0246(10) 0.0332(11) -0.0060(8) 0.0037(11) -0.0118(11)
F16 0.119(2) 0.0232(10) 0.0318(11) 0.0115(8) 0.0074(12) 0.0013(12)
F17 0.0392(11) 0.0733(16) 0.0289(10) 0.0222(10) 0.0158(8) 0.0152(10)
F18 0.0423(12) 0.0470(12) 0.0243(10) 0.0129(9) -0.0019(8) 0.0115(9)
F19 0.118(3) 0.0402(15) 0.145(3) 0.0066(16) 0.109(2) -0.0065(15)
F20 0.127(3) 0.087(2) 0.124(3) -0.065(2) 0.112(2) -0.058(2)
F21 0.0360(17) 0.216(5) 0.130(3) 0.064(3) 0.0390(19) 0.015(2)
F22 0.0671(16) 0.0217(11) 0.0768(17) -0.0031(10) 0.0322(14) -0.0026(10)
F23 0.129(3) 0.0438(15) 0.095(2) -0.0293(13) 0.082(2) -0.0499(16)
F24 0.089(2) 0.0405(15) 0.142(3) -0.0031(17) -0.074(2) -0.0174(14)
B2 0.0153(11) 0.0141(12) 0.0145(12) 0.0001(9) 0.0021(9) 0.0024(9)
C141 0.0156(11) 0.0142(12) 0.0178(13) 0.0028(10) 0.0028(10) 0.0009(9)
C142 0.0206(12) 0.0204(12) 0.0148(11) 0.0005(9) 0.0016(9) 0.0041(9)
C143 0.0167(11) 0.0232(13) 0.0195(12) -0.0011(10) -0.0031(9) 0.0025(9)
C144 0.0154(11) 0.0195(13) 0.0271(14) 0.0018(10) 0.0038(10) 0.0047(9)
C145 0.0207(11) 0.0139(11) 0.0185(11) 0.0019(9) 0.0037(9) 0.0058(8)
C146 0.0182(11) 0.0156(11) 0.0153(11) 0.0009(9) -0.0009(9) 0.0016(8)
C147 0.0198(14) 0.053(2) 0.0258(16) -0.0097(15) -0.0036(12) 0.0140(14)
C148 0.0268(14) 0.0435(18) 0.0210(13) -0.0034(12) 0.0023(11) 0.0125(13)
C149 0.0142(13) 0.0138(14) 0.0152(14) 0.0005(11) -0.0001(11) -0.0033(11)
C150 0.0174(11) 0.0186(12) 0.0152(11) 0.0005(9) -0.0002(9) 0.0012(9)
C151 0.0180(11) 0.0188(12) 0.0190(11) 0.0056(9) 0.0016(9) 0.0038(9)
C152 0.0192(11) 0.0167(11) 0.0230(12) 0.0028(9) 0.0011(9) 0.0009(9)
C153 0.0194(11) 0.0162(11) 0.0176(11) -0.0017(9) 0.0004(9) 0.0000(9)
C154 0.0196(11) 0.0172(12) 0.0165(11) 0.0031(9) 0.0023(9) 0.0012(9)
C155 0.0298(15) 0.0205(13) 0.0243(14) 0.0045(11) 0.0031(11) 0.0046(11)
C156 0.0308(14) 0.0178(12) 0.0219(13) -0.0019(10) 0.0017(11) 0.0002(10)
C157 0.0161(11) 0.0153(11) 0.0174(11) 0.0010(9) 0.0019(9) 0.0021(8)
C158 0.0179(11) 0.0159(11) 0.0183(11) 0.0012(9) 0.0011(9) 0.0011(9)
C159 0.0180(11) 0.0175(11) 0.0211(12) 0.0001(9) -0.0036(9) 0.0015(9)
C160 0.0264(14) 0.0212(14) 0.0203(14) 0.0045(11) -0.0025(12) 0.0055(11)
C161 0.0254(12) 0.0168(12) 0.0196(12) 0.0035(9) 0.0057(10) 0.0032(9)
C162 0.0172(11) 0.0187(12) 0.0197(12) 0.0021(10) 0.0017(9) 0.0029(9)
C172 0.0196(12) 0.0278(15) 0.0344(16) 0.0064(12) -0.0059(11) 0.0002(10)
C163 0.030(2) 0.031(2) 0.031(2) 0.0150(16) 0.0067(15) 0.0088(16)
C164 0.0150(10) 0.0161(11) 0.0160(11) 0.0034(9) 0.0016(8) 0.0009(8)
C165 0.0156(11) 0.0205(12) 0.0164(11) 0.0013(9) 0.0021(9) 0.0007(9)
C166 0.0171(11) 0.0229(13) 0.0221(12) 0.0007(10) 0.0071(9) 0.0025(9)
C167 0.0246(13) 0.0222(13) 0.0183(12) -0.0046(10) 0.0048(10) 0.0009(10)
C168 0.0186(11) 0.0191(12) 0.0175(12) -0.0015(9) 0.0010(9) -0.0007(9)
C169 0.0184(11) 0.0174(12) 0.0151(11) 0.0006(9) 0.0026(9) 0.0012(9)
C170 0.0254(14) 0.0354(17) 0.0289(15) -0.0050(12) 0.0123(12) -0.0032(12)
C171 0.0268(14) 0.0206(14) 0.0263(14) -0.0032(11) 0.0066(11) -0.0056(11)
F25 0.0537(16) 0.146(3) 0.0523(15) -0.0612(17) -0.0291(12) 0.0525(18)
F26 0.0331(15) 0.312(7) 0.0564(18) -0.040(3) -0.0083(13) -0.038(2)
F27 0.253(6) 0.074(2) 0.095(3) -0.015(2) -0.133(4) 0.056(3)
F28 0.128(3) 0.104(3) 0.0634(18) -0.0278(17) 0.0712(19) -0.050(2)
F29 0.139(3) 0.183(4) 0.0328(13) -0.0173(17) -0.0011(15) 0.143(3)
F30 0.0390(11) 0.0680(16) 0.0359(11) -0.0266(10) 0.0095(9) 0.0033(10)
F31 0.0727(14) 0.0263(10) 0.0176(8) 0.0034(7) -0.0078(8) 0.0001(9)
F32 0.0501(11) 0.0211(9) 0.0333(10) 0.0091(8) -0.0016(8) 0.0107(8)
F33 0.0364(12) 0.0633(15) 0.0433(13) 0.0298(11) 0.0140(10) 0.0061(10)
F34 0.0405(11) 0.0684(15) 0.0254(9) -0.0131(9) 0.0086(8) 0.0095(10)
F35 0.099(2) 0.0233(10) 0.0317(11) -0.0075(9) 0.0105(12) -0.0207(12)
F36 0.0448(11) 0.0401(11) 0.0249(9) -0.0087(8) -0.0150(8) 0.0084(9)
F37 0.0297(10) 0.0398(12) 0.0667(15) -0.0167(10) -0.0181(10) -0.0020(8)
F38 0.0235(9) 0.0361(11) 0.0541(13) 0.0090(10) -0.0028(9) 0.0103(8)
F39 0.0182(9) 0.0705(16) 0.0637(14) 0.0359(12) -0.0002(9) -0.0053(9)
F40 0.0569(14) 0.0565(14) 0.0318(10) 0.0272(10) -0.0007(9) -0.0056(11)
F41 0.0708(16) 0.0278(11) 0.0457(13) 0.0078(9) 0.0151(11) -0.0134(10)
F42 0.0460(12) 0.0585(15) 0.0842(17) 0.0441(13) 0.0420(12) 0.0210(11)
F43 0.0231(13) 0.279(6) 0.0622(19) 0.037(3) 0.0162(13) 0.007(2)
F44 0.0764(18) 0.097(2) 0.0665(17) -0.0448(15) 0.0561(15) -0.0439(16)
F45 0.128(3) 0.064(2) 0.159(3) 0.039(2) 0.119(3) 0.0140(19)
F46 0.0465(11) 0.0319(10) 0.0369(10) -0.0087(8) 0.0198(9) -0.0196(8)
F47 0.0461(11) 0.0185(8) 0.0384(10) -0.0045(7) 0.0096(8) -0.0001(7)
F48 0.0309(9) 0.0344(10) 0.0367(10) -0.0069(8) -0.0082(8) -0.0081(8)

loop_
_atom_type_symbol
_atom_type_scat_dispersion_real
_atom_type_scat_dispersion_imag
_atom_type_scat_Cromer_Mann_a1
_atom_type_scat_Cromer_Mann_b1
_atom_type_scat_Cromer_Mann_a2
_atom_type_scat_Cromer_Mann_b2
_atom_type_scat_Cromer_Mann_a3
_atom_type_scat_Cromer_Mann_b3
_atom_type_scat_Cromer_Mann_a4
_atom_type_scat_Cromer_Mann_b4
_atom_type_scat_Cromer_Mann_c
_atom_type_scat_source
C 0.0033 0.0016 2.3100 20.8439 1.0200 10.2075 1.5886 0.5687 0.8650 51.6512 0.2156 'International Tables Vol C 4.2.6.8 and 6.1.1.4'
H 0.0000 0.0000 0.4930 10.5109 0.3229 26.1257 0.1402 3.1424 0.0408 57.7998 0.0030 'International Tables Vol C 4.2.6.8 and 6.1.1.4'
B 0.0013 0.0007 2.0545 23.2185 1.3326 1.0210 1.0979 60.3498 0.7068 0.1403 -0.1932 'International Tables Vol C 4.2.6.8 and 6.1.1.4'
N 0.0061 0.0033 12.2126 0.0057 3.1322 9.8933 2.0125 28.9975 1.1663 0.5826 -11.5290 'International Tables Vol C 4.2.6.8 and 6.1.1.4'
O 0.0106 0.0060 3.0485 13.2771 2.2868 5.7011 1.5463 0.3239 0.8670 32.9089 0.2508 'International Tables Vol C 4.2.6.8 and 6.1.1.4'
F 0.0171 0.0103 3.5392 10.2825 2.6412 4.2944 1.5170 0.2615 1.0243 26.1476 0.2776 'International Tables Vol C 4.2.6.8 and 6.1.1.4'
P 0.1023 0.0942 6.4345 1.9067 4.1791 27.1570 1.7800 0.5260 1.4908 68.1645 1.1149 'International Tables Vol C 4.2.6.8 and 6.1.1.4'
Ir -1.4442 7.9887 27.3049 1.5928 16.7296 8.8655 15.6115 0.4179 5.8338 45.0011 11.4722 'International Tables Vol C 4.2.6.8 and 6.1.1.4'

loop_
_geom_angle_atom_site_label_1
_geom_angle_atom_site_label_2
_geom_angle_atom_site_label_3
_geom_angle
_geom_angle_publ_flag
P1 Ir1 N1 85.13(6) yes
P1 Ir1 C38 92.16(8) yes
N1 Ir1 C38 158.24(9) yes
P1 Ir1 C39 91.78(8) yes
N1 Ir1 C39 162.32(9) yes
C38 Ir1 C39 39.05(11) yes
P1 Ir1 C42 167.08(8) yes
N1 Ir1 C42 101.38(9) yes
C38 Ir1 C42 85.82(11) yes
C39 Ir1 C42 78.62(11) yes
P1 Ir1 C43 156.27(8) yes
N1 Ir1 C43 94.06(9) yes
C38 Ir1 C43 79.85(11) yes
C39 Ir1 C43 95.67(11) yes
C42 Ir1 C43 35.48(10) yes
Ir1 P1 O1 107.78(8) yes
Ir1 P1 C24 122.50(9) yes
O1 P1 C24 100.13(11) yes
Ir1 P1 C31 118.42(13) yes
O1 P1 C31 101.25(15) yes
C24 P1 C31 103.34(14) yes
P1 O1 C1 117.89(16) yes
Ir1 N1 C6 116.88(16) yes
Ir1 N1 C9 124.39(18) yes
C6 N1 C9 117.6(2) yes
O1 C1 C2 106.5(2) yes
O1 C1 C6 109.0(2) yes
C2 C1 C6 113.6(2) yes
O1 C1 H11 108.2 no
C2 C1 H11 109.7 no
C6 C1 H11 109.7 no
C1 C2 C3 110.4(2) yes
C1 C2 H22 110.0 no
C3 C2 H22 109.2 no
C1 C2 H21 108.9 no
C3 C2 H21 109.5 no
H22 C2 H21 108.8 no
C2 C3 C4 110.1(2) yes
C2 C3 H31 108.9 no
C4 C3 H31 109.2 no
C2 C3 H32 110.5 no
C4 C3 H32 109.2 no
H31 C3 H32 109.0 no
C3 C4 C5 113.5(2) yes
C3 C4 H41 109.3 no
C5 C4 H41 108.4 no
C3 C4 H42 107.2 no
C5 C4 H42 108.6 no
H41 C4 H42 109.8 no
C4 C5 C6 122.5(3) yes
C4 C5 C7 120.2(3) yes
C6 C5 C7 117.3(2) yes
C1 C6 C5 119.9(2) yes
C1 C6 N1 116.2(2) yes
C5 C6 N1 123.9(2) yes
C5 C7 C8 119.7(3) yes
C5 C7 H71 120.8 no
C8 C7 H71 119.6 no
C7 C8 C9 120.5(3) yes
C7 C8 H81 119.8 no
C9 C8 H81 119.7 no
C8 C9 N1 120.8(3) yes
C8 C9 C10 117.2(3) yes
N1 C9 C10 122.0(3) yes
C9 C10 C11 118.7(3) yes
C9 C10 C23 118.2(3) yes
C11 C10 C23 122.8(3) yes
C10 C11 C12 122.2(3) yes
C10 C11 C16 117.5(4) yes
C12 C11 C16 120.3(3) yes
C11 C12 C13 118.7(5) yes
C11 C12 H121 119.9 no
C13 C12 H121 121.4 no
C12 C13 C14 118.9(5) yes
C12 C13 H131 119.5 no
C14 C13 H131 121.6 no
C13 C14 C15 120.8(4) yes
C13 C14 H141 118.7 no
C15 C14 H141 120.5 no
C14 C15 C16 124.3(5) yes
C14 C15 H151 118.4 no
C16 C15 H151 117.3 no
C11 C16 C15 117.1(5) yes
C11 C16 C17 116.3(4) yes
C15 C16 C17 126.6(4) yes
C16 C17 C18 126.6(4) yes
C16 C17 H171 116.7 no
C18 C17 H171 116.7 no
C17 C18 C19 122.6(3) yes
C17 C18 C23 118.2(4) yes
C19 C18 C23 119.0(4) yes
C18 C19 C20 118.4(4) yes
C18 C19 H191 120.1 no
C20 C19 H191 121.4 no
C19 C20 C21 122.7(4) yes
C19 C20 H201 118.9 no
C21 C20 H201 118.4 no
C20 C21 C22 119.8(4) yes
C20 C21 H211 120.4 no
C22 C21 H211 119.8 no
C21 C22 C23 120.8(4) yes
C21 C22 H221 119.8 no
C23 C22 H221 119.3 no
C10 C23 C22 122.6(3) yes
C10 C23 C18 118.3(4) yes
C22 C23 C18 119.1(3) yes
P1 C24 C25 118.7(2) yes
P1 C24 C29 121.8(2) yes
C25 C24 C29 119.4(3) yes
C24 C25 C26 121.3(3) yes
C24 C25 H251 119.3 no
C26 C25 H251 119.5 no
C25 C26 C27 119.7(3) yes
C25 C26 H261 120.8 no
C27 C26 H261 119.6 no
C26 C27 C28 119.4(3) yes
C26 C27 H271 120.3 no
C28 C27 H271 120.3 no
C27 C28 C29 122.3(3) yes
C27 C28 H281 119.0 no
C29 C28 H281 118.7 no
C24 C29 C28 118.0(3) yes
C24 C29 C30 124.7(2) yes
C28 C29 C30 117.3(3) yes
C29 C30 H302 108.2 no
C29 C30 H301 110.7 no
H302 C30 H301 110.0 no
C29 C30 H303 109.3 no
H302 C30 H303 109.5 no
H301 C30 H303 109.2 no
P1 C31 C32 116.0(3) yes
P1 C31 C36 123.7(3) yes
C32 C31 C36 120.2(3) yes
C31 C32 C33 120.3(4) yes
C31 C32 H321 120.3 no
C33 C32 H321 119.4 no
C32 C33 C34 117.6(4) yes
C32 C33 H331 120.2 no
C34 C33 H331 122.2 no
C33 C34 C35 123.5(3) yes
C33 C34 H341 118.0 no
C35 C34 H341 118.5 no
C34 C35 C36 120.5(4) yes
C34 C35 H351 119.7 no
C36 C35 H351 119.7 no
C35 C36 C31 117.8(4) yes
C35 C36 C37 118.6(3) yes
C31 C36 C37 123.5(3) yes
C36 C37 H372 108.8 no
C36 C37 H371 111.1 no
H372 C37 H371 110.1 no
C36 C37 H373 108.6 no
H372 C37 H373 108.8 no
H371 C37 H373 109.5 no
Ir1 C38 C39 70.25(15) yes
Ir1 C38 C45 114.64(19) yes
C39 C38 C45 125.3(3) yes
Ir1 C38 H381 111.9 no
C39 C38 H381 113.7 no
C45 C38 H381 113.3 no
Ir1 C39 C38 70.70(15) yes
Ir1 C39 C40 112.29(19) yes
C38 C39 C40 125.6(3) yes
Ir1 C39 H391 112.8 no
C38 C39 H391 114.8 no
C40 C39 H391 112.9 no
C39 C40 C41 112.4(2) yes
C39 C40 H401 109.0 no
C41 C40 H401 109.1 no
C39 C40 H402 107.8 no
C41 C40 H402 108.5 no
H401 C40 H402 110.1 no
C40 C41 C42 111.0(2) yes
C40 C41 H412 109.5 no
C42 C41 H412 109.0 no
C40 C41 H411 108.9 no
C42 C41 H411 109.1 no
H412 C41 H411 109.4 no
C41 C42 Ir1 112.29(19) yes
C41 C42 C43 125.5(3) yes
Ir1 C42 C43 70.52(16) yes
C41 C42 H421 114.4 no
Ir1 C42 H421 111.2 no
C43 C42 H421 114.0 no
Ir1 C43 C42 74.00(17) yes
Ir1 C43 C44 108.56(19) yes
C42 C43 C44 124.3(3) yes
Ir1 C43 H431 113.7 no
C42 C43 H431 115.5 no
C44 C43 H431 113.4 no
C43 C44 C45 112.8(2) yes
C43 C44 H441 108.0 no
C45 C44 H441 109.4 no
C43 C44 H442 107.7 no
C45 C44 H442 108.9 no
H441 C44 H442 110.0 no
C44 C45 C38 113.1(2) yes
C44 C45 H451 108.4 no
C38 C45 H451 109.1 no
C44 C45 H452 108.4 no
C38 C45 H452 107.9 no
H451 C45 H452 110.0 no
P2 Ir2 N2 86.76(6) yes
P2 Ir2 C88 89.97(8) yes
N2 Ir2 C88 159.25(11) yes
P2 Ir2 C89 93.67(9) yes
N2 Ir2 C89 162.36(11) yes
C88 Ir2 C89 38.33(13) yes
P2 Ir2 C92 171.78(8) yes
N2 Ir2 C92 99.61(9) yes
C88 Ir2 C92 85.87(11) yes
C89 Ir2 C92 78.68(12) yes
P2 Ir2 C93 150.50(9) yes
N2 Ir2 C93 92.05(10) yes
C88 Ir2 C93 80.84(12) yes
C89 Ir2 C93 96.10(12) yes
C92 Ir2 C93 35.36(12) yes
Ir2 P2 O2 107.32(7) yes
Ir2 P2 C74 120.02(10) yes
O2 P2 C74 103.67(13) yes
Ir2 P2 C81 118.43(10) yes
O2 P2 C81 104.34(11) yes
C74 P2 C81 101.17(14) yes
P2 O2 C51 117.47(15) yes
Ir2 N2 C56 117.06(17) yes
Ir2 N2 C59 125.13(17) yes
C56 N2 C59 117.2(2) yes
O2 C51 C52 107.1(2) yes
O2 C51 C56 108.4(2) yes
C52 C51 C56 113.2(2) yes
O2 C51 H511 109.3 no
C52 C51 H511 109.9 no
C56 C51 H511 108.9 no
C51 C52 C53 111.1(2) yes
C51 C52 H521 109.4 no
C53 C52 H521 109.8 no
C51 C52 H522 108.6 no
C53 C52 H522 108.4 no
H521 C52 H522 109.5 no
C52 C53 C54 109.7(2) yes
C52 C53 H531 110.8 no
C54 C53 H531 109.9 no
C52 C53 H532 108.5 no
C54 C53 H532 109.3 no
H531 C53 H532 108.5 no
C53 C54 C55 113.2(2) yes
C53 C54 H541 109.3 no
C55 C54 H541 109.0 no
C53 C54 H542 108.2 no
C55 C54 H542 108.3 no
H541 C54 H542 108.8 no
C54 C55 C56 122.1(3) yes
C54 C55 C57 120.0(2) yes
C56 C55 C57 117.9(2) yes
C51 C56 C55 120.8(2) yes
C51 C56 N2 116.0(2) yes
C55 C56 N2 123.3(3) yes
C55 C57 C58 119.4(2) yes
C55 C57 H571 119.8 no
C58 C57 H571 120.8 no
C57 C58 C59 120.5(3) yes
C57 C58 H581 120.0 no
C59 C58 H581 119.4 no
C58 C59 N2 121.5(2) yes
C58 C59 C60 116.3(3) yes
N2 C59 C60 121.8(2) yes
C59 C60 C61 117.1(2) yes
C59 C60 C73 121.8(3) yes
C61 C60 C73 120.4(2) yes
C60 C61 C62 123.2(2) yes
C60 C61 C66 119.9(2) yes
C62 C61 C66 116.9(3) yes
C61 C62 C63 121.6(3) yes
C61 C62 H621 118.8 no
C63 C62 H621 119.5 no
C62 C63 C64 121.0(3) yes
C62 C63 H631 119.9 no
C64 C63 H631 119.1 no
C63 C64 C65 119.9(3) yes
C63 C64 H641 119.9 no
C65 C64 H641 120.1 no
C64 C65 C66 121.3(3) yes
C64 C65 H651 119.1 no
C66 C65 H651 119.7 no
C61 C66 C65 119.0(3) yes
C61 C66 C67 119.0(3) yes
C65 C66 C67 121.9(3) yes
C66 C67 C68 121.2(3) yes
C66 C67 H671 118.5 no
C68 C67 H671 120.4 no
C67 C68 C69 121.0(3) yes
C67 C68 C73 120.2(3) yes
C69 C68 C73 118.6(3) yes
C68 C69 C70 121.2(4) yes
C68 C69 H691 119.8 no
C70 C69 H691 119.0 no
C69 C70 C71 120.3(3) yes
C69 C70 H701 119.5 no
C71 C70 H701 120.3 no
C70 C71 C72 120.7(4) yes
C70 C71 H711 119.7 no
C72 C71 H711 119.6 no
C71 C72 C73 120.7(3) yes
C71 C72 H721 119.8 no
C73 C72 H721 119.5 no
C68 C73 C72 118.5(3) yes
C68 C73 C60 119.0(3) yes
C72 C73 C60 122.4(3) yes
P2 C74 C75 117.2(3) yes
P2 C74 C79 123.4(3) yes
C75 C74 C79 119.4(3) yes
C74 C75 C76 120.6(4) yes
C74 C75 H751 119.6 no
C76 C75 H751 119.8 no
C75 C76 C77 119.7(4) yes
C75 C76 H761 120.5 no
C77 C76 H761 119.8 no
C76 C77 C78 119.7(3) yes
C76 C77 H771 121.5 no
C78 C77 H771 118.8 no
C77 C78 C79 122.7(4) yes
C77 C78 H781 118.9 no
C79 C78 H781 118.4 no
C74 C79 C78 117.7(4) yes
C74 C79 C80 124.1(3) yes
C78 C79 C80 118.2(4) yes
C79 C80 H801 109.7 no
C79 C80 H803 108.5 no
H801 C80 H803 109.5 no
C79 C80 H802 109.2 no
H801 C80 H802 110.0 no
H803 C80 H802 110.0 no
P2 C81 C82 116.6(2) yes
P2 C81 C86 123.5(2) yes
C82 C81 C86 119.8(3) yes
C81 C82 C83 120.8(3) yes
C81 C82 H821 119.0 no
C83 C82 H821 120.1 no
C82 C83 C84 118.7(4) yes
C82 C83 H831 119.8 no
C84 C83 H831 121.5 no
C83 C84 C85 121.5(3) yes
C83 C84 H841 119.7 no
C85 C84 H841 118.8 no
C84 C85 C86 121.3(3) yes
C84 C85 H851 119.9 no
C86 C85 H851 118.7 no
C81 C86 C85 117.5(3) yes
C81 C86 C87 123.2(3) yes
C85 C86 C87 119.2(3) yes
C86 C87 H871 110.0 no
C86 C87 H873 110.1 no
H871 C87 H873 109.0 no
C86 C87 H872 110.0 no
H871 C87 H872 109.6 no
H873 C87 H872 108.1 no
Ir2 C88 C89 70.81(17) yes
Ir2 C88 C95 113.8(3) yes
C89 C88 C95 125.5(3) yes
Ir2 C88 H881 113.2 no
C89 C88 H881 114.2 no
C95 C88 H881 112.4 no
Ir2 C89 C88 70.86(17) yes
Ir2 C89 C90 111.6(2) yes
C88 C89 C90 125.9(3) yes
Ir2 C89 H891 112.8 no
C88 C89 H891 114.3 no
C90 C89 H891 113.4 no
C89 C90 C91 112.8(3) yes
C89 C90 H902 107.9 no
C91 C90 H902 110.1 no
C89 C90 H901 108.3 no
C91 C90 H901 108.5 no
H902 C90 H901 109.2 no
C90 C91 C92 111.2(2) yes
C90 C91 H911 109.0 no
C92 C91 H911 108.7 no
C90 C91 H912 109.7 no
C92 C91 H912 108.5 no
H911 C91 H912 109.7 no
C91 C92 Ir2 111.7(2) yes
C91 C92 C93 126.0(3) yes
Ir2 C92 C93 70.24(16) yes
C91 C92 H921 113.9 no
Ir2 C92 H921 111.2 no
C93 C92 H921 114.6 no
Ir2 C93 C92 74.40(17) yes
Ir2 C93 C94 106.7(2) yes
C92 C93 C94 124.9(3) yes
Ir2 C93 H931 111.6 no
C92 C93 H931 115.3 no
C94 C93 H931 114.7 no
C93 C94 C95 112.9(3) yes
C93 C94 H941 107.2 no
C95 C94 H941 109.2 no
C93 C94 H942 109.1 no
C95 C94 H942 109.7 no
H941 C94 H942 108.7 no
C94 C95 C88 112.0(3) yes
C94 C95 H951 108.7 no
C88 C95 H951 109.8 no
C94 C95 H952 109.0 no
C88 C95 H952 109.2 no
H951 C95 H952 108.1 no
C101 B1 C109 112.8(2) yes
C101 B1 C117 111.6(2) yes
C109 B1 C117 103.0(2) yes
C101 B1 C125 103.3(2) yes
C109 B1 C125 112.0(2) yes
C117 B1 C125 114.5(2) yes
B1 C101 C102 119.9(2) yes
B1 C101 C106 123.9(2) yes
C102 C101 C106 115.6(2) yes
C101 C102 C103 122.7(2) yes
C101 C102 H1021 119.8 no
C103 C102 H1021 117.6 no
C102 C103 C104 120.4(3) yes
C102 C103 C107 120.0(3) yes
C104 C103 C107 119.5(3) yes
C103 C104 C105 118.5(2) yes
C103 C104 H1041 120.6 no
C105 C104 H1041 120.9 no
C104 C105 C106 120.9(2) yes
C104 C105 C108 119.6(2) yes
C106 C105 C108 119.5(2) yes
C101 C106 C105 121.8(2) yes
C101 C106 H1061 119.8 no
C105 C106 H1061 118.4 no
C103 C107 F1 112.5(3) yes
C103 C107 F2 112.6(3) yes
F1 C107 F2 104.9(4) yes
C103 C107 F3 112.1(4) yes
F1 C107 F3 105.2(3) yes
F2 C107 F3 109.0(3) yes
C105 C108 F4 112.1(4) yes
C105 C108 F5 112.6(4) yes
F4 C108 F5 107.2(5) yes
C105 C108 F6 112.4(3) yes
F4 C108 F6 107.0(5) yes
F5 C108 F6 105.1(5) yes
C105 C108 F104 112.9(6) yes
C105 C108 F105 114.5(6) yes
F104 C108 F105 103.6(9) yes
C105 C108 F106 115.8(5) yes
F104 C108 F106 100.6(9) yes
F105 C108 F106 107.8(9) yes
B1 C109 C110 121.3(2) yes
B1 C109 C114 122.2(3) yes
C110 C109 C114 116.0(3) yes
C109 C110 C111 122.0(2) yes
C109 C110 H1101 119.0 no
C111 C110 H1101 119.0 no
C110 C111 C112 120.8(2) yes
C110 C111 C115 119.3(2) yes
C112 C111 C115 119.9(2) yes
C111 C112 C113 118.1(2) yes
C111 C112 H1121 120.6 no
C113 C112 H1121 121.3 no
C112 C113 C114 121.6(2) yes
C112 C113 C116 119.0(2) yes
C114 C113 C116 119.4(3) yes
C109 C114 C113 121.5(3) yes
C109 C114 H1141 119.3 no
C113 C114 H1141 119.2 no
C111 C115 F7 112.0(3) yes
C111 C115 F8 112.7(2) yes
F7 C115 F8 106.3(3) yes
C111 C115 F9 112.9(2) yes
F7 C115 F9 106.9(3) yes
F8 C115 F9 105.5(3) yes
C113 C116 F10 109.7(3) yes
C113 C116 F11 112.7(3) yes
F10 C116 F11 99.2(4) yes
C113 C116 F12 116.8(3) yes
F10 C116 F12 104.7(5) yes
F11 C116 F12 112.0(5) yes
C113 C116 F110 117.8(5) yes
C113 C116 F111 108.0(4) yes
F110 C116 F111 109.7(11) yes
C113 C116 F112 112.1(5) yes
F110 C116 F112 109.0(11) yes
F111 C116 F112 98.5(8) yes
B1 C117 C118 121.7(2) yes
B1 C117 C122 122.4(2) yes
C118 C117 C122 115.3(2) yes
C117 C118 C119 122.4(2) yes
C117 C118 H1181 118.3 no
C119 C118 H1181 119.2 no
C118 C119 C120 121.2(2) yes
C118 C119 C123 119.6(2) yes
C120 C119 C123 119.2(2) yes
C119 C120 C121 117.1(2) yes
C119 C120 H1201 121.2 no
C121 C120 H1201 121.7 no
C120 C121 C122 121.4(2) yes
C120 C121 C124 119.3(2) yes
C122 C121 C124 119.3(2) yes
C117 C122 C121 122.5(2) yes
C117 C122 H1221 118.8 no
C121 C122 H1221 118.8 no
C119 C123 F13 113.3(3) yes
C119 C123 F14 112.5(2) yes
F13 C123 F14 104.4(3) yes
C119 C123 F15 113.8(2) yes
F13 C123 F15 106.3(3) yes
F14 C123 F15 105.9(3) yes
C121 C124 F16 113.4(2) yes
C121 C124 F17 112.5(2) yes
F16 C124 F17 107.1(3) yes
C121 C124 F18 112.6(2) yes
F16 C124 F18 105.9(2) yes
F17 C124 F18 104.7(2) yes
B1 C125 C126 123.7(2) yes
B1 C125 C130 120.6(2) yes
C126 C125 C130 115.3(2) yes
C125 C126 C127 122.1(2) yes
C125 C126 H1261 118.9 no
C127 C126 H1261 119.0 no
C126 C127 C128 120.7(3) yes
C126 C127 C131 119.7(3) yes
C128 C127 C131 119.6(3) yes
C127 C128 C129 118.5(3) yes
C127 C128 H1281 120.1 no
C129 C128 H1281 121.5 no
C128 C129 C130 120.6(3) yes
C128 C129 C132 119.4(3) yes
C130 C129 C132 120.1(3) yes
C125 C130 C129 122.8(2) yes
C125 C130 H1301 118.3 no
C129 C130 H1301 118.9 no
C127 C131 F19 114.3(3) yes
C127 C131 F20 114.8(3) yes
F19 C131 F20 109.9(4) yes
C127 C131 F21 110.7(4) yes
F19 C131 F21 101.7(4) yes
F20 C131 F21 104.1(4) yes
C129 C132 F22 112.7(3) yes
C129 C132 F23 113.2(3) yes
F22 C132 F23 102.9(3) yes
C129 C132 F24 113.5(3) yes
F22 C132 F24 104.0(3) yes
F23 C132 F24 109.7(3) yes
C141 B2 C149 103.2(2) yes
C141 B2 C157 113.7(2) yes
C149 B2 C157 109.6(2) yes
C141 B2 C164 111.2(2) yes
C149 B2 C164 115.9(2) yes
C157 B2 C164 103.69(19) yes
B2 C141 C142 122.2(2) yes
B2 C141 C146 121.5(2) yes
C142 C141 C146 116.0(2) yes
C141 C142 C143 122.2(2) yes
C141 C142 H1421 119.3 no
C143 C142 H1421 118.5 no
C142 C143 C144 120.3(2) yes
C142 C143 C147 120.4(3) yes
C144 C143 C147 119.2(3) yes
C143 C144 C145 118.6(2) yes
C143 C144 H1441 120.3 no
C145 C144 H1441 121.1 no
C144 C145 C146 120.7(2) yes
C144 C145 C148 118.2(2) yes
C146 C145 C148 121.1(2) yes
C141 C146 C145 122.1(2) yes
C141 C146 H1461 119.2 no
C145 C146 H1461 118.7 no
C143 C147 F25 114.3(3) yes
C143 C147 F26 112.6(3) yes
F25 C147 F26 106.4(4) yes
C143 C147 F27 112.9(3) yes
F25 C147 F27 106.8(4) yes
F26 C147 F27 103.1(4) yes
C145 C148 F28 113.0(3) yes
C145 C148 F29 112.2(2) yes
F28 C148 F29 103.2(3) yes
C145 C148 F30 115.1(3) yes
F28 C148 F30 104.7(3) yes
F29 C148 F30 107.6(3) yes
B2 C149 C150 122.9(2) yes
B2 C149 C154 120.7(2) yes
C150 C149 C154 115.7(3) yes
C149 C150 C151 121.2(2) yes
C149 C150 H1501 119.0 no
C151 C150 H1501 119.8 no
C150 C151 C152 121.8(2) yes
C150 C151 C155 120.3(2) yes
C152 C151 C155 117.9(2) yes
C151 C152 C153 117.7(2) yes
C151 C152 H1521 121.4 no
C153 C152 H1521 120.9 no
C152 C153 C154 120.9(2) yes
C152 C153 C156 120.0(2) yes
C154 C153 C156 119.1(2) yes
C149 C154 C153 122.7(2) yes
C149 C154 H1541 118.8 no
C153 C154 H1541 118.5 no
C151 C155 F31 112.7(2) yes
C151 C155 F32 112.5(3) yes
F31 C155 F32 105.9(2) yes
C151 C155 F33 112.2(2) yes
F31 C155 F33 107.7(3) yes
F32 C155 F33 105.4(2) yes
C153 C156 F34 112.0(2) yes
C153 C156 F35 112.6(2) yes
F34 C156 F35 106.7(3) yes
C153 C156 F36 112.9(2) yes
F34 C156 F36 105.7(2) yes
F35 C156 F36 106.4(2) yes
B2 C157 C158 118.9(2) yes
B2 C157 C162 124.5(2) yes
C158 C157 C162 116.3(2) yes
C157 C158 C159 122.0(2) yes
C157 C158 H1581 119.3 no
C159 C158 H1581 118.7 no
C158 C159 C160 120.8(2) yes
C158 C159 C172 119.9(2) yes
C160 C159 C172 119.3(2) yes
C159 C160 C161 118.2(2) yes
C159 C160 H1601 120.2 no
C161 C160 H1601 121.6 no
C160 C161 C162 120.5(2) yes
C160 C161 C163 120.0(3) yes
C162 C161 C163 119.5(3) yes
C161 C162 C157 122.2(2) yes
C161 C162 H1621 118.3 no
C157 C162 H1621 119.5 no
C159 C172 F37 111.9(3) yes
C159 C172 F38 113.2(2) yes
F37 C172 F38 106.2(2) yes
C159 C172 F39 111.8(2) yes
F37 C172 F39 106.9(3) yes
F38 C172 F39 106.3(3) yes
C161 C163 F40 112.8(3) yes
C161 C163 F41 112.1(3) yes
F40 C163 F41 106.2(3) yes
C161 C163 F42 112.4(3) yes
F40 C163 F42 106.9(3) yes
F41 C163 F42 106.1(3) yes
B2 C164 C165 125.1(2) yes
B2 C164 C169 119.0(2) yes
C165 C164 C169 115.6(2) yes
C164 C165 C166 122.0(2) yes
C164 C165 H1651 119.6 no
C166 C165 H1651 118.4 no
C165 C166 C167 121.1(2) yes
C165 C166 C170 119.5(2) yes
C167 C166 C170 119.4(3) yes
C166 C167 C168 118.0(2) yes
C166 C167 H1671 120.4 no
C168 C167 H1671 121.6 no
C167 C168 C169 120.3(2) yes
C167 C168 C171 119.2(2) yes
C169 C168 C171 120.4(2) yes
C164 C169 C168 122.9(2) yes
C164 C169 H1691 118.3 no
C168 C169 H1691 118.8 no
C166 C170 F43 112.8(3) yes
C166 C170 F44 114.8(2) yes
F43 C170 F44 109.1(3) yes
C166 C170 F45 112.6(3) yes
F43 C170 F45 102.8(4) yes
F44 C170 F45 103.7(3) yes
C168 C171 F46 113.1(2) yes
C168 C171 F47 113.2(2) yes
F46 C171 F47 106.4(2) yes
C168 C171 F48 112.0(2) yes
F46 C171 F48 105.7(2) yes
F47 C171 F48 105.9(2) yes

loop_
_geom_bond_atom_site_label_1
_geom_bond_atom_site_label_2
_geom_bond_distance
_geom_bond_publ_flag
Ir1 P1 2.2802(8) yes
Ir1 N1 2.240(2) yes
Ir1 C38 2.138(3) yes
Ir1 C39 2.132(3) yes
Ir1 C42 2.282(3) yes
Ir1 C43 2.238(3) yes
P1 O1 1.617(2) yes
P1 C24 1.822(3) yes
P1 C31 1.812(3) yes
O1 C1 1.451(3) yes
N1 C6 1.361(3) yes
N1 C9 1.355(4) yes
C1 C2 1.513(4) yes
C1 C6 1.505(4) yes
C1 H11 0.981 no
C2 C3 1.514(4) yes
C2 H22 0.967 no
C2 H21 0.967 no
C3 C4 1.526(4) yes
C3 H31 0.969 no
C3 H32 0.974 no
C4 C5 1.515(4) yes
C4 H41 0.964 no
C4 H42 0.971 no
C5 C6 1.399(4) yes
C5 C7 1.386(4) yes
C7 C8 1.371(4) yes
C7 H71 0.918 no
C8 C9 1.405(4) yes
C8 H81 0.931 no
C9 C10 1.464(4) yes
C10 C11 1.387(5) yes
C10 C23 1.447(5) yes
C11 C12 1.429(6) yes
C11 C16 1.485(5) yes
C12 C13 1.388(6) yes
C12 H121 0.934 no
C13 C14 1.486(7) yes
C13 H131 0.926 no
C14 C15 1.310(7) yes
C14 H141 0.927 no
C15 C16 1.366(6) yes
C15 H151 0.947 no
C16 C17 1.398(6) yes
C17 C18 1.356(6) yes
C17 H171 0.930 no
C18 C19 1.463(5) yes
C18 C23 1.417(5) yes
C19 C20 1.348(6) yes
C19 H191 0.928 no
C20 C21 1.408(6) yes
C20 H201 0.948 no
C21 C22 1.365(5) yes
C21 H211 0.952 no
C22 C23 1.419(5) yes
C22 H221 0.944 no
C24 C25 1.395(4) yes
C24 C29 1.407(4) yes
C25 C26 1.392(4) yes
C25 H251 0.940 no
C26 C27 1.375(5) yes
C26 H261 0.934 no
C27 C28 1.387(5) yes
C27 H271 0.929 no
C28 C29 1.396(4) yes
C28 H281 0.934 no
C29 C30 1.516(4) yes
C30 H302 0.958 no
C30 H301 0.973 no
C30 H303 0.959 no
C31 C32 1.431(5) yes
C31 C36 1.380(5) yes
C32 C33 1.381(5) yes
C32 H321 0.945 no
C33 C34 1.388(6) yes
C33 H331 0.942 no
C34 C35 1.335(6) yes
C34 H341 0.939 no
C35 C36 1.423(5) yes
C35 H351 0.931 no
C36 C37 1.483(5) yes
C37 H372 0.968 no
C37 H371 0.971 no
C37 H373 0.971 no
C38 C39 1.427(4) yes
C38 C45 1.519(4) yes
C38 H381 0.971 no
C39 C40 1.504(4) yes
C39 H391 0.984 no
C40 C41 1.545(4) yes
C40 H401 0.975 no
C40 H402 0.973 no
C41 C42 1.507(4) yes
C41 H412 0.967 no
C41 H411 0.968 no
C42 C43 1.378(4) yes
C42 H421 0.984 no
C43 C44 1.505(4) yes
C43 H431 0.975 no
C44 C45 1.530(4) yes
C44 H441 0.983 no
C44 H442 0.981 no
C45 H451 0.967 no
C45 H452 0.972 no
Ir2 P2 2.2829(8) yes
Ir2 N2 2.196(2) yes
Ir2 C88 2.141(3) yes
Ir2 C89 2.140(3) yes
Ir2 C92 2.284(3) yes
Ir2 C93 2.232(3) yes
P2 O2 1.618(2) yes
P2 C74 1.823(3) yes
P2 C81 1.812(3) yes
O2 C51 1.466(3) yes
N2 C56 1.371(3) yes
N2 C59 1.365(4) yes
C51 C52 1.518(4) yes
C51 C56 1.509(4) yes
C51 H511 0.984 no
C52 C53 1.518(4) yes
C52 H521 0.967 no
C52 H522 0.968 no
C53 C54 1.518(4) yes
C53 H531 0.960 no
C53 H532 0.963 no
C54 C55 1.512(4) yes
C54 H541 0.959 no
C54 H542 0.968 no
C55 C56 1.396(4) yes
C55 C57 1.387(4) yes
C57 C58 1.379(4) yes
C57 H571 0.922 no
C58 C59 1.383(4) yes
C58 H581 0.927 no
C59 C60 1.495(4) yes
C60 C61 1.397(4) yes
C60 C73 1.410(4) yes
C61 C62 1.434(4) yes
C61 C66 1.440(4) yes
C62 C63 1.359(4) yes
C62 H621 0.937 no
C63 C64 1.414(4) yes
C63 H631 0.946 no
C64 C65 1.350(4) yes
C64 H641 0.932 no
C65 C66 1.438(4) yes
C65 H651 0.931 no
C66 C67 1.399(4) yes
C67 C68 1.383(5) yes
C67 H671 0.938 no
C68 C69 1.434(5) yes
C68 C73 1.434(4) yes
C69 C70 1.357(6) yes
C69 H691 0.924 no
C70 C71 1.418(6) yes
C70 H701 0.923 no
C71 C72 1.371(5) yes
C71 H711 0.926 no
C72 C73 1.430(5) yes
C72 H721 0.933 no
C74 C75 1.396(5) yes
C74 C79 1.415(5) yes
C75 C76 1.395(5) yes
C75 H751 0.927 no
C76 C77 1.375(6) yes
C76 H761 0.937 no
C77 C78 1.372(7) yes
C77 H771 0.939 no
C78 C79 1.385(5) yes
C78 H781 0.932 no
C79 C80 1.517(6) yes
C80 H801 0.950 no
C80 H803 0.960 no
C80 H802 0.959 no
C81 C82 1.393(4) yes
C81 C86 1.422(4) yes
C82 C83 1.399(5) yes
C82 H821 0.926 no
C83 C84 1.369(6) yes
C83 H831 0.929 no
C84 C85 1.375(6) yes
C84 H841 0.932 no
C85 C86 1.397(5) yes
C85 H851 0.932 no
C86 C87 1.494(5) yes
C87 H871 0.958 no
C87 H873 0.967 no
C87 H872 0.960 no
C88 C89 1.405(5) yes
C88 C95 1.532(5) yes
C88 H881 0.980 no
C89 C90 1.501(5) yes
C89 H891 0.983 no
C90 C91 1.528(5) yes
C90 H902 0.971 no
C90 H901 0.970 no
C91 C92 1.513(4) yes
C91 H911 0.969 no
C91 H912 0.969 no
C92 C93 1.373(5) yes
C92 H921 0.991 no
C93 C94 1.511(5) yes
C93 H931 0.980 no
C94 C95 1.545(6) yes
C94 H941 0.971 no
C94 H942 0.974 no
C95 H951 0.972 no
C95 H952 0.973 no
B1 C101 1.647(4) yes
B1 C109 1.632(4) yes
B1 C117 1.629(4) yes
B1 C125 1.634(4) yes
C101 C102 1.400(3) yes
C101 C106 1.402(3) yes
C102 C103 1.391(4) yes
C102 H1021 0.931 no
C103 C104 1.383(4) yes
C103 C107 1.507(4) yes
C104 C105 1.380(4) yes
C104 H1041 0.926 no
C105 C106 1.399(4) yes
C105 C108 1.495(4) yes
C106 H1061 0.936 no
C107 F1 1.346(5) yes
C107 F2 1.332(4) yes
C107 F3 1.311(5) yes
C108 F4 1.270(5) yes
C108 F5 1.326(5) yes
C108 F6 1.325(5) yes
C108 F104 1.323(8) yes
C108 F105 1.283(8) yes
C108 F106 1.311(7) yes
C109 C110 1.401(4) yes
C109 C114 1.420(4) yes
C110 C111 1.396(4) yes
C110 H1101 0.924 no
C111 C112 1.388(4) yes
C111 C115 1.491(4) yes
C112 C113 1.389(4) yes
C112 H1121 0.936 no
C113 C114 1.379(4) yes
C113 C116 1.503(4) yes
C114 H1141 0.934 no
C115 F7 1.332(4) yes
C115 F8 1.337(4) yes
C115 F9 1.334(3) yes
C116 F10 1.382(5) yes
C116 F11 1.307(5) yes
C116 F12 1.267(5) yes
C116 F110 1.223(7) yes
C116 F111 1.369(7) yes
C116 F112 1.286(7) yes
C117 C118 1.405(4) yes
C117 C122 1.409(4) yes
C118 C119 1.393(4) yes
C118 H1181 0.931 no
C119 C120 1.397(4) yes
C119 C123 1.489(4) yes
C120 C121 1.398(4) yes
C120 H1201 0.937 no
C121 C122 1.386(4) yes
C121 C124 1.494(4) yes
C122 H1221 0.932 no
C123 F13 1.328(4) yes
C123 F14 1.321(4) yes
C123 F15 1.327(4) yes
C124 F16 1.341(4) yes
C124 F17 1.339(4) yes
C124 F18 1.334(4) yes
C125 C126 1.404(3) yes
C125 C130 1.401(4) yes
C126 C127 1.399(4) yes
C126 H1261 0.923 no
C127 C128 1.382(4) yes
C127 C131 1.492(5) yes
C128 C129 1.383(4) yes
C128 H1281 0.934 no
C129 C130 1.386(4) yes
C129 C132 1.490(4) yes
C130 H1301 0.933 no
C131 F19 1.289(5) yes
C131 F20 1.280(5) yes
C131 F21 1.315(6) yes
C132 F22 1.351(4) yes
C132 F23 1.321(4) yes
C132 F24 1.301(4) yes
B2 C141 1.641(4) yes
B2 C149 1.635(4) yes
B2 C157 1.640(4) yes
B2 C164 1.636(4) yes
C141 C142 1.399(3) yes
C141 C146 1.396(4) yes
C142 C143 1.392(4) yes
C142 H1421 0.925 no
C143 C144 1.381(4) yes
C143 C147 1.499(4) yes
C144 C145 1.388(4) yes
C144 H1441 0.929 no
C145 C146 1.384(4) yes
C145 C148 1.492(4) yes
C146 H1461 0.932 no
C147 F25 1.286(4) yes
C147 F26 1.290(5) yes
C147 F27 1.266(5) yes
C148 F28 1.316(4) yes
C148 F29 1.313(4) yes
C148 F30 1.309(4) yes
C149 C150 1.420(4) yes
C149 C154 1.402(4) yes
C150 C151 1.391(4) yes
C150 H1501 0.937 no
C151 C152 1.388(4) yes
C151 C155 1.498(4) yes
C152 C153 1.393(4) yes
C152 H1521 0.932 no
C153 C154 1.385(4) yes
C153 C156 1.497(4) yes
C154 H1541 0.933 no
C155 F31 1.335(3) yes
C155 F32 1.341(3) yes
C155 F33 1.351(4) yes
C156 F34 1.342(4) yes
C156 F35 1.338(3) yes
C156 F36 1.327(3) yes
C157 C158 1.411(3) yes
C157 C162 1.384(3) yes
C158 C159 1.385(3) yes
C158 H1581 0.936 no
C159 C160 1.397(4) yes
C159 C172 1.498(4) yes
C160 C161 1.386(4) yes
C160 H1601 0.927 no
C161 C162 1.407(3) yes
C161 C163 1.498(4) yes
C162 H1621 0.938 no
C172 F37 1.341(4) yes
C172 F38 1.334(4) yes
C172 F39 1.349(4) yes
C163 F40 1.331(4) yes
C163 F41 1.331(5) yes
C163 F42 1.336(5) yes
C164 C165 1.397(3) yes
C164 C169 1.400(3) yes
C165 C166 1.395(4) yes
C165 H1651 0.942 no
C166 C167 1.387(4) yes
C166 C170 1.497(4) yes
C167 C168 1.392(4) yes
C167 H1671 0.927 no
C168 C169 1.387(4) yes
C168 C171 1.495(4) yes
C169 H1691 0.925 no
C170 F43 1.274(4) yes
C170 F44 1.291(4) yes
C170 F45 1.327(4) yes
C171 F46 1.348(3) yes
C171 F47 1.337(4) yes
C171 F48 1.357(4) yes

loop_
_geom_hbond_atom_site_label_D
_geom_hbond_atom_site_label_H
_geom_hbond_atom_site_label_A
_geom_hbond_angle_DHA
_geom_hbond_distance_DH
_geom_hbond_distance_HA
_geom_hbond_distance_DA
_geom_hbond_publ_flag
C42 H421 C10 132 0.98 2.47 3.216(5) yes
C42 H421 C11 149 0.98 2.39 3.270(5) yes
C88 H881 C74 130 0.98 2.52 3.245(5) yes
C92 H921 C60 133 0.99 2.46 3.213(5) yes
C92 H921 C61 152 0.99 2.48 3.389(5) yes
